data_7250641
loop_
_publ_author_name
'Wu, Yingcong'
'Ma, Wanzun'
'Wei, Dehui'
'Liu, Gen'
'Wei, Huiqi'
'Zhao, Xinyun'
'Wu, Lamei'
'Huang, Zhengxi'
'Zhang, Zhan'

_publ_section_title
;
 A self-assembled supramolecular capsule that cocrystallizes with
 1,4-disubstituted benzene derivatives
;
_journal_issue 15
_journal_name_full CrystEngComm
_journal_page_first 2287
_journal_page_last 2291
_journal_paper_doi 10.1039/D5CE00115C
_journal_volume 27
_journal_year 2025
_chemical_formula_moiety '2(C43 H57 N5 O4), 4(C H4 O), 2(C H2 Cl2)'
_chemical_formula_sum 'C92 H134 Cl4 N10 O12'
_chemical_formula_weight 1713.88
_space_group_crystal_system triclinic
_space_group_IT_number 2
_space_group_name_Hall '-P 1'
_space_group_name_H-M_alt 'P -1'
_atom_sites_solution_hydrogens geom
_atom_sites_solution_primary dual
_audit_creation_date 2021-03-16
_audit_creation_method
; 
Olex2 1.3 
(compiled 2020.11.12 svn.r5f609507 for OlexSys, GUI svn.r6272) 
;
_audit_update_record
;
2025-01-23 deposited with the CCDC.	2025-03-14 downloaded from the CCDC.
;
_cell_angle_alpha 102.794(2)
_cell_angle_beta 90.793(2)
_cell_angle_gamma 113.600(2)
_cell_formula_units_Z 2
_cell_length_a 15.1531(9)
_cell_length_b 17.6198(11)
_cell_length_c 19.7365(12)
_cell_measurement_reflns_used 9690
_cell_measurement_temperature 100.0
_cell_measurement_theta_max 68.73
_cell_measurement_theta_min 3.62
_cell_volume 4677.8(5)
_computing_cell_refinement 'SAINT V8.40B (?, 2016)'
_computing_data_collection 'Bruker APEX2'
_computing_data_reduction 'SAINT V8.40B (?, 2016)'
_computing_molecular_graphics 'Olex2 1.3 (Dolomanov et al., 2009)'
_computing_publication_material 'Olex2 1.3 (Dolomanov et al., 2009)'
_computing_structure_refinement 'XL  (Sheldrick, 2008)'
_computing_structure_solution 'XM  (Sheldrick, 2008)'
_diffrn_ambient_temperature 100.0
_diffrn_measured_fraction_theta_full 0.983
_diffrn_measured_fraction_theta_max 0.973
_diffrn_measurement_device_type 'Bruker APEX-II CCD'
_diffrn_measurement_method '\f and \w scans'
_diffrn_radiation_type GaK\a
_diffrn_radiation_wavelength 1.34138
_diffrn_reflns_av_R_equivalents 0.0407
_diffrn_reflns_av_unetI/netI 0.0512
_diffrn_reflns_Laue_measured_fraction_full 0.983
_diffrn_reflns_Laue_measured_fraction_max 0.973
_diffrn_reflns_limit_h_max 17
_diffrn_reflns_limit_h_min -19
_diffrn_reflns_limit_k_max 22
_diffrn_reflns_limit_k_min -22
_diffrn_reflns_limit_l_max 24
_diffrn_reflns_limit_l_min -25
_diffrn_reflns_number 62623
_diffrn_reflns_point_group_measured_fraction_full 0.983
_diffrn_reflns_point_group_measured_fraction_max 0.973
_diffrn_reflns_theta_full 53.594
_diffrn_reflns_theta_max 59.998
_diffrn_reflns_theta_min 2.010
_diffrn_source_current 3.57
_diffrn_source_power 0.2497215
_diffrn_source_voltage 69.95
_diffrn_standards_number 0
_exptl_absorpt_coefficient_mu 1.086
_exptl_absorpt_correction_T_max 0.7531
_exptl_absorpt_correction_T_min 0.5525
_exptl_absorpt_correction_type multi-scan
_exptl_absorpt_process_details 'SADABS-2016/2 (Bruker,2016/2)'
_exptl_crystal_colour yellow
_exptl_crystal_colour_primary yellow
_exptl_crystal_density_diffrn 1.217
_exptl_crystal_description block
_exptl_crystal_F_000 1840
_exptl_crystal_size_max 0.12
_exptl_crystal_size_mid 0.1
_exptl_crystal_size_min 0.1
_refine_diff_density_max 1.817
_refine_diff_density_min -1.507
_refine_diff_density_rms 0.070
_refine_ls_extinction_method none
_refine_ls_goodness_of_fit_ref 1.035
_refine_ls_hydrogen_treatment constr
_refine_ls_matrix_type full
_refine_ls_number_parameters 1161
_refine_ls_number_reflns 20537
_refine_ls_number_restraints 27
_refine_ls_restrained_S_all 1.034
_refine_ls_R_factor_all 0.0760
_refine_ls_R_factor_gt 0.0727
_refine_ls_shift/su_max 0.001
_refine_ls_shift/su_mean 0.000
_refine_ls_structure_factor_coef Fsqd
_refine_ls_weighting_details 'w=1/[\s^2^(Fo^2^)+(0.0914P)^2^+5.1600P] where P=(Fo^2^+2Fc^2^)/3'
_refine_ls_weighting_scheme calc
_refine_ls_wR_factor_gt 0.1909
_refine_ls_wR_factor_ref 0.1933
_reflns_Friedel_coverage 0.000
_reflns_number_gt 19085
_reflns_number_total 20537
_reflns_threshold_expression 'I > 2\s(I)'
_cod_data_source_file d5ce00115c2.cif
_cod_data_source_block 210315e_0m
_cod_database_code 7250641
_shelx_shelxl_version_number 2018/3
_shelx_space_group_comment
; 
The symmetry employed for this shelxl refinement is uniquely defined 
by the following loop, which should always be used as a source of 
symmetry information in preference to the above space-group names. 
They are only intended as comments. 
;
_shelx_estimated_absorpt_t_max 0.899
_shelx_estimated_absorpt_t_min 0.881
_olex2_refinement_description
; 
1. Fixed Uiso 
 At 1.2 times of: 
  All C(H) groups, All C(H,H) groups, All N(H) groups 
 At 1.5 times of: 
  All C(H,H,H) groups, All O(H) groups 
2. Restrained distances 
 C3A-C11A \\sim C3B-C11B 
 with sigma of 0.04 
 C1A-N1A \\sim C1B-N1B 
 with sigma of 0.02 
 C1A-C2A \\sim C1B-C2B 
 with sigma of 0.02 
 C1A-C5A \\sim C1B-C5A 
 with sigma of 0.02 
 C4A-N1A \\sim C4B-N1B 
 with sigma of 0.02 
 C10A-C11A \\sim C10B-C11B 
 with sigma of 0.02 
 C2A-C9A \\sim C2B-C9B 
 with sigma of 0.04 
 C12A-N1A \\sim C12A-N1B 
 with sigma of 0.04 
 C8A-C9A \\sim C8B-C9B 
 with sigma of 0.02 
 C2A-N1A \\sim C2B-N1B 
 with sigma of 0.04 
 C1A-C3A \\sim C1B-C3B 
 with sigma of 0.04 
 C1A-C4A \\sim C1B-C4B 
 with sigma of 0.04 
 C5A-N1A \\sim C5A-N1B 
 with sigma of 0.04 
 C3A-N1A \\sim C3B-N1B 
 with sigma of 0.04 
 C1A-C8A \\sim C1B-C8B 
 with sigma of 0.04 
 C5A-C1A \\sim C5A-C1B 
 with sigma of 0.005 
 C3A-C10A \\sim C3B-C10B 
 with sigma of 0.02 
 C2A-C8A \\sim C2B-C8B 
 with sigma of 0.02 
 C3A-C4A \\sim C3B-C4B 
 with sigma of 0.02 
 C2A-C3A \\sim C2B-C3B 
 with sigma of 0.02 
 C4A-C10A \\sim C4B-C10B 
 with sigma of 0.04 
 C4A-C12A \\sim C4B-C12A 
 with sigma of 0.02 
 C2A-C4A \\sim C2B-C4B 
 with sigma of 0.04 
 C2A-C5A \\sim C2B-C5A 
 with sigma of 0.04 
 C2A-C10A \\sim C2B-C10B 
 with sigma of 0.04 
 C3A-C8A \\sim C3B-C8B 
 with sigma of 0.04 
 C3A-C12A \\sim C3B-C12A 
 with sigma of 0.04 
3. Uiso/Uaniso restraints and constraints 
Uanis(N1A) = Uanis(N1B) 
Uanis(C1A) = Uanis(C1B) 
4. Others 
 Sof(C1B)=Sof(C2B)=Sof(C3B)=Sof(C4B)=Sof(N1B)=Sof(H1B)=Sof(C8B)=Sof(H8BA)= 
 Sof(H8BB)=Sof(C9B)=Sof(H9BA)=Sof(H9BB)=Sof(H9BC)=Sof(C10B)=Sof(H10C)=Sof(H10D)= 
 Sof(C11B)=Sof(H11D)=Sof(H11E)=Sof(H11F)=1-FVAR(1) 
 Sof(C1A)=Sof(C2A)=Sof(C3A)=Sof(C4A)=Sof(C8A)=Sof(H8AA)=Sof(H8AB)=Sof(C9A)= 
 Sof(H9AA)=Sof(H9AB)=Sof(H9AC)=Sof(C10A)=Sof(H10A)=Sof(H10B)=Sof(C11A)= 
 Sof(H11A)=Sof(H11B)=Sof(H11C)=Sof(N1A)=Sof(H1A)=FVAR(1) 
5.a Secondary CH2 refined with riding coordinates: 
 C6(H6A,H6B), C8(H8A,H8B), C10(H10E,H10F), C16(H16C,H16D), C18(H18C,H18D), 
 C29(H29C,H29D), C31(H31C,H31D), C37(H37C,H37D), C39(H39C,H39D), C42(H42C,H42D), 
  C6A(H6AA,H6AB), C8A(H8AA,H8AB), C10A(H10A,H10B), C16A(H16A,H16B), C18A(H18A, 
 H18B), C29A(H29A,H29B), C31A(H31A,H31B), C37A(H37A,H37B), C39A(H39A,H39B), 
 C42A(H42A,H42B), C5S(H5SA,H5SB), C6S(H6SA,H6SB), C8B(H8BA,H8BB), C10B(H10C, 
 H10D) 
5.b Aromatic/amide H refined with riding coordinates: 
 C21(H21), C22(H22), C23(H23), N1(H1), N2(H2), N4(H4), N5(H5), C21A(H21A), 
 C22A(H22A), C23A(H23A), N1A(H1A), N2A(H2A), N4A(H4A), N5A(H5A), N1B(H1B) 
5.c Tetrahedral OH refined with riding coordinates: 
 O1S(H1S), O4S(H4S) 
5.d Idealised Me refined as rotating group: 
 C7(H7A,H7B,H7C), C9(H9A,H9B,H9C), C11(H11G,H11H,H11I), C17(H17D,H17E,H17F), 
 C19(H19D,H19E,H19F), C30(H30D,H30E,H30F), C32(H32D,H32E,H32F), C38(H38D,H38E, 
 H38F), C40(H40D,H40E,H40F), C43(H43D,H43E,H43F), C7A(H7AA,H7AB,H7AC), C9A(H9AA, 
 H9AB,H9AC), C11A(H11A,H11B,H11C), C17A(H17A,H17B,H17C), C19A(H19A,H19B,H19C), 
 C30A(H30A,H30B,H30C), C32A(H32A,H32B,H32C), C38A(H38A,H38B,H38C), C40A(H40A, 
 H40B,H40C), C43A(H43A,H43B,H43C), C1S(H1SA,H1SB,H1SC), C2S(H2SA,H2SB,H2SC), 
 C3S(H3SA,H3SB,H3SC), C4S(H4SA,H4SB,H4SC), C9B(H9BA,H9BB,H9BC), C11B(H11D,H11E, 
 H11F) 
5.e Idealised tetrahedral OH refined as rotating group: 
 O2S(H2S), O3S(H3S) 
;
_olex2_submission_special_instructions 'No special instructions were received'

loop_
_space_group_symop_operation_xyz
'x, y, z'
'-x, -y, -z'

loop_
_atom_site_label
_atom_site_type_symbol
_atom_site_fract_x
_atom_site_fract_y
_atom_site_fract_z
_atom_site_U_iso_or_equiv
_atom_site_adp_type
_atom_site_occupancy
_atom_site_site_symmetry_order
_atom_site_calc_flag
_atom_site_refinement_flags_posn
_atom_site_refinement_flags_adp
_atom_site_refinement_flags_occupancy
_atom_site_disorder_assembly
_atom_site_disorder_group
C1 C 0.70915(15) 0.52973(13) 0.34427(10) 0.0242(4) Uani 1 1 d . . . . .
C2 C 0.78963(15) 0.58856(13) 0.39107(11) 0.0243(4) Uani 1 1 d . . . . .
C3 C 0.87200(15) 0.57919(13) 0.36386(11) 0.0245(4) Uani 1 1 d . . . . .
C4 C 0.83917(14) 0.51559(13) 0.30180(10) 0.0224(4) Uani 1 1 d . . . . .
C5 C 0.60536(15) 0.50690(15) 0.34304(11) 0.0275(4) Uani 1 1 d . . . . .
C6 C 0.48097(17) 0.53848(19) 0.39810(13) 0.0397(6) Uani 1 1 d . . . . .
H6A H 0.446562 0.479003 0.402385 0.048 Uiso 1 1 calc R U . . .
H6B H 0.450838 0.544573 0.355961 0.048 Uiso 1 1 calc R U . . .
C7 C 0.4764(2) 0.6009(2) 0.46258(16) 0.0511(7) Uani 1 1 d . . . . .
H7A H 0.509821 0.659340 0.457132 0.077 Uiso 1 1 calc R U . . .
H7B H 0.507916 0.595004 0.503582 0.077 Uiso 1 1 calc R U . . .
H7C H 0.408497 0.588997 0.468897 0.077 Uiso 1 1 calc R U . . .
C8 C 0.78983(18) 0.64888(15) 0.45816(12) 0.0346(5) Uani 1 1 d . . . . .
H8A H 0.749319 0.678670 0.449162 0.042 Uiso 1 1 calc R U . . .
H8B H 0.856859 0.692637 0.473789 0.042 Uiso 1 1 calc R U . . .
C9 C 0.7522(2) 0.60498(19) 0.51668(12) 0.0417(6) Uani 1 1 d . . . . .
H9A H 0.685396 0.562191 0.501997 0.063 Uiso 1 1 calc R U . . .
H9B H 0.753693 0.647584 0.558646 0.063 Uiso 1 1 calc R U . . .
H9C H 0.793174 0.576893 0.527056 0.063 Uiso 1 1 calc R U . . .
C10 C 0.97486(16) 0.62207(15) 0.39866(12) 0.0311(4) Uani 1 1 d . . . . .
H10E H 0.987669 0.680363 0.426353 0.037 Uiso 1 1 calc R U . . .
H10F H 1.019938 0.627414 0.362374 0.037 Uiso 1 1 calc R U . . .
C11 C 0.99376(17) 0.57185(18) 0.44648(12) 0.0371(5) Uani 1 1 d . . . . .
H11G H 0.985182 0.515391 0.418687 0.056 Uiso 1 1 calc R U . . .
H11H H 0.948020 0.565097 0.481661 0.056 Uiso 1 1 calc R U . . .
H11I H 1.060215 0.602770 0.469860 0.056 Uiso 1 1 calc R U . . .
C12 C 0.89403(14) 0.48121(13) 0.25337(10) 0.0223(4) Uani 1 1 d . . . . .
C13 C 0.96500(14) 0.52128(13) 0.21353(10) 0.0236(4) Uani 1 1 d . . . . .
C14 C 0.99725(14) 0.45940(13) 0.17761(10) 0.0228(4) Uani 1 1 d . . . . .
C15 C 0.94494(13) 0.38358(13) 0.19666(10) 0.0211(4) Uani 1 1 d . . . . .
C16 C 0.99938(17) 0.61253(14) 0.20964(12) 0.0301(4) Uani 1 1 d . . . . .
H16C H 1.071142 0.639241 0.216136 0.036 Uiso 1 1 calc R U . . .
H16D H 0.976726 0.643570 0.248620 0.036 Uiso 1 1 calc R U . . .
C17 C 0.9644(2) 0.62319(17) 0.14085(13) 0.0408(6) Uani 1 1 d . . . . .
H17D H 0.993867 0.599660 0.102591 0.061 Uiso 1 1 calc R U . . .
H17E H 0.983233 0.684047 0.143951 0.061 Uiso 1 1 calc R U . . .
H17F H 0.893669 0.592708 0.131876 0.061 Uiso 1 1 calc R U . . .
C18 C 1.07391(15) 0.47597(14) 0.12839(11) 0.0266(4) Uani 1 1 d . . . . .
H18C H 1.122778 0.456472 0.142204 0.032 Uiso 1 1 calc R U . . .
H18D H 1.107125 0.538320 0.133034 0.032 Uiso 1 1 calc R U . . .
C19 C 1.03367(16) 0.43106(15) 0.05166(11) 0.0300(4) Uani 1 1 d . . . . .
H19D H 1.087045 0.443270 0.022485 0.045 Uiso 1 1 calc R U . . .
H19E H 0.987418 0.451961 0.036888 0.045 Uiso 1 1 calc R U . . .
H19F H 1.000814 0.369233 0.046537 0.045 Uiso 1 1 calc R U . . .
C20 C 0.94656(13) 0.29894(13) 0.18078(10) 0.0205(4) Uani 1 1 d . . . . .
C21 C 1.01667(14) 0.27943(14) 0.14436(10) 0.0237(4) Uani 1 1 d . . . . .
H21 H 1.065668 0.321268 0.126525 0.028 Uiso 1 1 calc R U . . .
C22 C 1.01296(14) 0.19785(14) 0.13492(10) 0.0246(4) Uani 1 1 d . . . . .
H22 H 1.060518 0.183639 0.111240 0.029 Uiso 1 1 calc R U . . .
C23 C 0.94014(14) 0.13716(13) 0.15994(10) 0.0232(4) Uani 1 1 d . . . . .
H23 H 0.936358 0.080818 0.153272 0.028 Uiso 1 1 calc R U . . .
C24 C 0.87206(13) 0.16074(12) 0.19536(10) 0.0203(4) Uani 1 1 d . . . . .
C25 C 0.79339(14) 0.10258(13) 0.22564(10) 0.0218(4) Uani 1 1 d . . . . .
C26 C 0.74132(14) 0.01427(13) 0.20855(11) 0.0243(4) Uani 1 1 d . . . . .
C27 C 0.66908(14) -0.00467(13) 0.25530(11) 0.0239(4) Uani 1 1 d . . . . .
C28 C 0.67891(13) 0.07265(12) 0.29883(10) 0.0208(4) Uani 1 1 d . . . . .
C29 C 0.75247(15) -0.05061(14) 0.14946(11) 0.0281(4) Uani 1 1 d . . . . .
H29C H 0.786731 -0.021218 0.114082 0.034 Uiso 1 1 calc R U . . .
H29D H 0.687246 -0.092736 0.126889 0.034 Uiso 1 1 calc R U . . .
C30 C 0.80767(17) -0.09807(15) 0.17202(13) 0.0344(5) Uani 1 1 d . . . . .
H30D H 0.811682 -0.139399 0.131182 0.052 Uiso 1 1 calc R U . . .
H30E H 0.773710 -0.128276 0.206447 0.052 Uiso 1 1 calc R U . . .
H30F H 0.873204 -0.057121 0.192963 0.052 Uiso 1 1 calc R U . . .
C31 C 0.60153(15) -0.09181(13) 0.26198(11) 0.0268(4) Uani 1 1 d . . . . .
H31C H 0.594798 -0.134805 0.218073 0.032 Uiso 1 1 calc R U . . .
H31D H 0.536654 -0.092795 0.269470 0.032 Uiso 1 1 calc R U . . .
C32 C 0.63950(16) -0.11485(15) 0.32294(13) 0.0321(5) Uani 1 1 d . . . . .
H32D H 0.704517 -0.112234 0.316214 0.048 Uiso 1 1 calc R U . . .
H32E H 0.595922 -0.172828 0.325007 0.048 Uiso 1 1 calc R U . . .
H32F H 0.642448 -0.074281 0.366758 0.048 Uiso 1 1 calc R U . . .
C33 C 0.62178(13) 0.09137(12) 0.35405(10) 0.0201(4) Uani 1 1 d . . . . .
C34 C 0.64943(14) 0.13834(12) 0.42327(10) 0.0225(4) Uani 1 1 d . . . . .
C35 C 0.56450(14) 0.13745(12) 0.45292(10) 0.0219(4) Uani 1 1 d . . . . .
C36 C 0.48739(14) 0.09022(12) 0.40007(10) 0.0213(4) Uani 1 1 d . . . . .
C37 C 0.75085(15) 0.17814(14) 0.46027(11) 0.0271(4) Uani 1 1 d . . . . .
H37C H 0.755867 0.224162 0.501416 0.033 Uiso 1 1 calc R U . . .
H37D H 0.796764 0.204593 0.428366 0.033 Uiso 1 1 calc R U . . .
C38 C 0.78038(17) 0.11471(17) 0.48438(14) 0.0372(5) Uani 1 1 d . . . . .
H38D H 0.778441 0.070284 0.443714 0.056 Uiso 1 1 calc R U . . .
H38E H 0.735452 0.088372 0.516170 0.056 Uiso 1 1 calc R U . . .
H38F H 0.846292 0.144537 0.508802 0.056 Uiso 1 1 calc R U . . .
C39 C 0.55992(15) 0.17480(13) 0.52840(11) 0.0266(4) Uani 1 1 d . . . . .
H39C H 0.506994 0.194401 0.531663 0.032 Uiso 1 1 calc R U . . .
H39D H 0.621610 0.225074 0.547541 0.032 Uiso 1 1 calc R U . . .
C40 C 0.54232(17) 0.10942(15) 0.57203(12) 0.0330(5) Uani 1 1 d . . . . .
H40D H 0.479493 0.061084 0.554873 0.049 Uiso 1 1 calc R U . . .
H40E H 0.542333 0.136311 0.621133 0.049 Uiso 1 1 calc R U . . .
H40F H 0.593851 0.088958 0.568026 0.049 Uiso 1 1 calc R U . . .
C41 C 0.38376(14) 0.06720(12) 0.39626(10) 0.0218(4) Uani 1 1 d . . . . .
C42 C 0.25488(15) 0.08816(15) 0.45230(12) 0.0305(4) Uani 1 1 d . . . . .
H42C H 0.213678 0.027089 0.448755 0.037 Uiso 1 1 calc R U . . .
H42D H 0.235198 0.104168 0.411446 0.037 Uiso 1 1 calc R U . . .
C43 C 0.2450(2) 0.1430(2) 0.51921(16) 0.0509(7) Uani 1 1 d . . . . .
H43D H 0.177952 0.137343 0.519219 0.076 Uiso 1 1 calc R U . . .
H43E H 0.288686 0.202877 0.523049 0.076 Uiso 1 1 calc R U . . .
H43F H 0.261864 0.124649 0.558999 0.076 Uiso 1 1 calc R U . . .
N1 N 0.74091(12) 0.48566(11) 0.29092(9) 0.0234(3) Uani 1 1 d . . . . .
H1 H 0.703522 0.444534 0.255323 0.028 Uiso 1 1 calc R U . . .
N2 N 0.88225(12) 0.39827(11) 0.24210(8) 0.0212(3) Uani 1 1 d . . . . .
H2 H 0.840647 0.359838 0.261127 0.025 Uiso 1 1 calc R U . . .
N3 N 0.87566(11) 0.24021(10) 0.20576(8) 0.0201(3) Uani 1 1 d . . . . .
N4 N 0.75400(11) 0.13645(10) 0.28000(8) 0.0203(3) Uani 1 1 d . . . . .
H4 H 0.774173 0.191329 0.299881 0.024 Uiso 1 1 calc R U . . .
N5 N 0.52361(11) 0.06245(11) 0.34084(8) 0.0213(3) Uani 1 1 d . . . . .
H5 H 0.488921 0.030913 0.300621 0.026 Uiso 1 1 calc R U . . .
O1 O 0.54402(11) 0.44510(11) 0.30169(8) 0.0340(4) Uani 1 1 d . . . . .
O2 O 0.58393(11) 0.55948(11) 0.39345(9) 0.0335(3) Uani 1 1 d . . . . .
O3 O 0.32603(10) 0.02031(10) 0.34493(8) 0.0284(3) Uani 1 1 d . . . . .
O4 O 0.35666(10) 0.10327(10) 0.45475(8) 0.0273(3) Uani 1 1 d . . . . .
C1A C 0.2988(2) -0.0298(3) 0.1386(3) 0.0204(11) Uani 0.722(5) 1 d D . P A 1
C2A C 0.23168(19) -0.04729(19) 0.08193(14) 0.0197(6) Uani 0.722(5) 1 d D . P A 1
C3A C 0.15623(19) -0.02701(17) 0.11015(14) 0.0207(6) Uani 0.722(5) 1 d D . P A 1
C4A C 0.1789(3) 0.0012(3) 0.1824(2) 0.0165(8) Uani 0.722(5) 1 d D . P A 1
C5A C 0.38918(14) -0.03912(13) 0.14555(10) 0.0233(4) Uani 1 1 d D . . . .
C6A C 0.50538(16) -0.07789(17) 0.08563(12) 0.0322(5) Uani 1 1 d . . . . .
H6AA H 0.502300 -0.118686 0.113848 0.039 Uiso 1 1 calc R U . . .
H6AB H 0.560377 -0.022451 0.106656 0.039 Uiso 1 1 calc R U . . .
C7A C 0.51815(17) -0.11161(16) 0.01127(12) 0.0322(5) Uani 1 1 d . . . . .
H7AA H 0.522298 -0.070150 -0.015817 0.048 Uiso 1 1 calc R U . . .
H7AB H 0.462650 -0.165895 -0.009145 0.048 Uiso 1 1 calc R U . . .
H7AC H 0.577841 -0.120764 0.010267 0.048 Uiso 1 1 calc R U . . .
C8A C 0.2350(2) -0.08316(19) 0.00580(18) 0.0240(6) Uani 0.722(5) 1 d D . P A 1
H8AA H 0.301021 -0.052987 -0.006452 0.029 Uiso 0.722(5) 1 calc R U P A 1
H8AB H 0.189447 -0.072034 -0.022821 0.029 Uiso 0.722(5) 1 calc R U P A 1
C9A C 0.2088(2) -0.1788(2) -0.01248(19) 0.0314(7) Uani 0.722(5) 1 d D . P A 1
H9AA H 0.210541 -0.198755 -0.062710 0.047 Uiso 0.722(5) 1 calc R U P A 1
H9AB H 0.143591 -0.209180 -0.000392 0.047 Uiso 0.722(5) 1 calc R U P A 1
H9AC H 0.255601 -0.190089 0.013894 0.047 Uiso 0.722(5) 1 calc R U P A 1
C10A C 0.0657(3) -0.0351(2) 0.07053(17) 0.0290(7) Uani 0.722(5) 1 d D . P A 1
H10A H 0.082727 -0.016134 0.026998 0.035 Uiso 0.722(5) 1 calc R U P A 1
H10B H 0.040144 0.003564 0.099278 0.035 Uiso 0.722(5) 1 calc R U P A 1
C11A C -0.0130(2) -0.1251(3) 0.05191(18) 0.0353(8) Uani 0.722(5) 1 d D . P A 1
H11A H 0.011300 -0.163586 0.022780 0.053 Uiso 0.722(5) 1 calc R U P A 1
H11B H -0.069443 -0.126266 0.026068 0.053 Uiso 0.722(5) 1 calc R U P A 1
H11C H -0.031851 -0.143626 0.094817 0.053 Uiso 0.722(5) 1 calc R U P A 1
C12A C 0.12202(15) 0.02649(14) 0.23675(11) 0.0279(4) Uani 1 1 d D . . . .
C13A C 0.04845(17) -0.01867(15) 0.27259(13) 0.0332(5) Uani 1 1 d . . . . .
C14A C 0.01514(16) 0.04091(14) 0.31215(12) 0.0292(4) Uani 1 1 d . . . . .
C15A C 0.07060(14) 0.12037(13) 0.29914(10) 0.0230(4) Uani 1 1 d . . . . .
C16A C 0.01206(19) -0.11248(16) 0.26936(16) 0.0426(6) Uani 1 1 d . . . . .
H16A H 0.037543 -0.139685 0.229767 0.051 Uiso 1 1 calc R U . . .
H16B H -0.059536 -0.138853 0.259911 0.051 Uiso 1 1 calc R U . . .
C17A C 0.0410(2) -0.13107(19) 0.33606(18) 0.0546(8) Uani 1 1 d . . . . .
H17A H 0.022534 -0.192614 0.328386 0.082 Uiso 1 1 calc R U . . .
H17B H 0.007791 -0.112274 0.374107 0.082 Uiso 1 1 calc R U . . .
H17C H 0.111284 -0.100260 0.348589 0.082 Uiso 1 1 calc R U . . .
C18A C -0.06481(16) 0.01844(15) 0.35880(13) 0.0328(5) Uani 1 1 d . . . . .
H18A H -0.101488 -0.044431 0.347532 0.039 Uiso 1 1 calc R U . . .
H18B H -0.110173 0.043591 0.349389 0.039 Uiso 1 1 calc R U . . .
C19A C -0.02557(19) 0.05096(19) 0.43630(14) 0.0413(6) Uani 1 1 d . . . . .
H19A H 0.020716 0.027445 0.445610 0.062 Uiso 1 1 calc R U . . .
H19B H -0.079327 0.032769 0.464573 0.062 Uiso 1 1 calc R U . . .
H19C H 0.007051 0.113525 0.448406 0.062 Uiso 1 1 calc R U . . .
C20A C 0.06936(13) 0.20513(12) 0.31990(10) 0.0200(4) Uani 1 1 d . . . . .
C21A C 0.00128(14) 0.22221(13) 0.36038(10) 0.0230(4) Uani 1 1 d . . . . .
H21A H -0.044978 0.179198 0.378841 0.028 Uiso 1 1 calc R U . . .
C22A C 0.00291(14) 0.30340(13) 0.37291(11) 0.0245(4) Uani 1 1 d . . . . .
H22A H -0.043033 0.316334 0.399829 0.029 Uiso 1 1 calc R U . . .
C23A C 0.07160(14) 0.36580(13) 0.34617(10) 0.0228(4) Uani 1 1 d . . . . .
H23A H 0.073543 0.421688 0.354547 0.027 Uiso 1 1 calc R U . . .
C24A C 0.13794(13) 0.34436(12) 0.30656(9) 0.0190(3) Uani 1 1 d . . . . .
C25A C 0.21038(13) 0.40325(12) 0.27257(10) 0.0200(4) Uani 1 1 d . . . . .
C26A C 0.23366(14) 0.48704(13) 0.26861(10) 0.0223(4) Uani 1 1 d . . . . .
C27A C 0.30412(14) 0.50590(13) 0.22040(10) 0.0232(4) Uani 1 1 d . . . . .
C28A C 0.32113(13) 0.43329(13) 0.19670(10) 0.0213(4) Uani 1 1 d . . . . .
C29A C 0.19407(15) 0.54891(13) 0.30586(11) 0.0253(4) Uani 1 1 d . . . . .
H29A H 0.122619 0.518912 0.302458 0.030 Uiso 1 1 calc R U . . .
H29B H 0.209324 0.595677 0.281855 0.030 Uiso 1 1 calc R U . . .
C30A C 0.23460(16) 0.58771(14) 0.38311(11) 0.0292(4) Uani 1 1 d . . . . .
H30A H 0.305289 0.618153 0.386991 0.044 Uiso 1 1 calc R U . . .
H30B H 0.217666 0.542039 0.407717 0.044 Uiso 1 1 calc R U . . .
H30C H 0.206788 0.627763 0.404063 0.044 Uiso 1 1 calc R U . . .
C31A C 0.35186(17) 0.58814(14) 0.19834(12) 0.0304(4) Uani 1 1 d . . . . .
H31A H 0.301530 0.607517 0.187517 0.037 Uiso 1 1 calc R U . . .
H31B H 0.381350 0.577052 0.154872 0.037 Uiso 1 1 calc R U . . .
C32A C 0.4300(2) 0.65988(17) 0.25321(14) 0.0440(6) Uani 1 1 d . . . . .
H32A H 0.458369 0.710984 0.235089 0.066 Uiso 1 1 calc R U . . .
H32B H 0.480743 0.641696 0.263862 0.066 Uiso 1 1 calc R U . . .
H32C H 0.401072 0.672996 0.295889 0.066 Uiso 1 1 calc R U . . .
C33A C 0.38239(13) 0.41627(12) 0.14384(10) 0.0211(4) Uani 1 1 d . . . . .
C34A C 0.37378(14) 0.41083(12) 0.07234(10) 0.0220(4) Uani 1 1 d . . . . .
C35A C 0.45271(13) 0.39584(12) 0.04479(10) 0.0207(4) Uani 1 1 d . . . . .
C36A C 0.50690(13) 0.39188(13) 0.10096(10) 0.0218(4) Uani 1 1 d . . . . .
C37A C 0.29190(15) 0.41546(14) 0.03243(11) 0.0265(4) Uani 1 1 d . . . . .
H37A H 0.318067 0.447439 -0.003397 0.032 Uiso 1 1 calc R U . . .
H37B H 0.262668 0.447749 0.064972 0.032 Uiso 1 1 calc R U . . .
C38A C 0.21318(16) 0.32811(16) -0.00335(14) 0.0383(5) Uani 1 1 d . . . . .
H38A H 0.240931 0.296585 -0.037128 0.057 Uiso 1 1 calc R U . . .
H38B H 0.161432 0.335353 -0.027770 0.057 Uiso 1 1 calc R U . . .
H38C H 0.186500 0.296136 0.031789 0.057 Uiso 1 1 calc R U . . .
C39A C 0.47198(15) 0.38509(13) -0.03046(10) 0.0238(4) Uani 1 1 d . . . . .
H39A H 0.541985 0.417784 -0.032383 0.029 Uiso 1 1 calc R U . . .
H39B H 0.436066 0.409773 -0.054314 0.029 Uiso 1 1 calc R U . . .
C40A C 0.44278(18) 0.29200(15) -0.07016(12) 0.0336(5) Uani 1 1 d . . . . .
H40A H 0.449541 0.288908 -0.119887 0.050 Uiso 1 1 calc R U . . .
H40B H 0.375232 0.257880 -0.064634 0.050 Uiso 1 1 calc R U . . .
H40C H 0.484869 0.269569 -0.051377 0.050 Uiso 1 1 calc R U . . .
C41A C 0.59494(14) 0.37907(13) 0.10714(10) 0.0230(4) Uani 1 1 d . . . . .
C42A C 0.72879(16) 0.36855(16) 0.05097(12) 0.0328(5) Uani 1 1 d . . . . .
H42A H 0.719494 0.315825 0.065531 0.039 Uiso 1 1 calc R U . . .
H42B H 0.779613 0.418017 0.084310 0.039 Uiso 1 1 calc R U . . .
C43A C 0.75665(18) 0.36281(19) -0.02245(14) 0.0398(6) Uani 1 1 d . . . . .
H43A H 0.704882 0.314341 -0.054796 0.060 Uiso 1 1 calc R U . . .
H43B H 0.816899 0.354600 -0.024549 0.060 Uiso 1 1 calc R U . . .
H43C H 0.766252 0.415749 -0.035718 0.060 Uiso 1 1 calc R U . . .
N1A N 0.2640(5) -0.0029(10) 0.1994(5) 0.0210(8) Uani 0.722(5) 1 d D . P A 1
H1A H 0.292104 0.009466 0.242129 0.025 Uiso 0.722(5) 1 calc R U P A 1
N2A N 0.13288(12) 0.10909(11) 0.25232(9) 0.0230(3) Uani 1 1 d . . . . .
H2A H 0.174012 0.149515 0.234822 0.028 Uiso 1 1 calc R U . . .
N3A N 0.13686(11) 0.26559(10) 0.29427(8) 0.0199(3) Uani 1 1 d . . . . .
N4A N 0.26481(11) 0.37239(11) 0.22886(8) 0.0205(3) Uani 1 1 d . . . . .
H4A H 0.263545 0.320919 0.222531 0.025 Uiso 1 1 calc R U . . .
N5A N 0.46220(11) 0.40352(11) 0.16021(8) 0.0224(3) Uani 1 1 d . . . . .
H5A H 0.482059 0.402835 0.202090 0.027 Uiso 1 1 calc R U . . .
O1A O 0.43837(12) -0.02237(13) 0.19982(8) 0.0402(4) Uani 1 1 d . . . . .
O2A O 0.41533(11) -0.06728(11) 0.08371(8) 0.0294(3) Uani 1 1 d . . . . .
O3A O 0.62822(11) 0.36961(10) 0.16031(8) 0.0277(3) Uani 1 1 d . . . . .
O4A O 0.63828(10) 0.37911(10) 0.04857(8) 0.0279(3) Uani 1 1 d . . . . .
C1S C 0.7415(2) 0.35268(16) 0.40085(12) 0.0364(5) Uani 1 1 d . . . . .
H1SA H 0.733078 0.403667 0.396179 0.055 Uiso 1 1 calc R U . . .
H1SB H 0.801260 0.369945 0.431486 0.055 Uiso 1 1 calc R U . . .
H1SC H 0.686089 0.316811 0.421085 0.055 Uiso 1 1 calc R U . . .
O1S O 0.74754(11) 0.30559(9) 0.33368(8) 0.0269(3) Uani 1 1 d . . . . .
H1S H 0.696726 0.291506 0.307222 0.040 Uiso 1 1 calc R U . . .
C2S C 0.5975(3) 0.1806(2) 0.18357(16) 0.0602(9) Uani 1 1 d . . . . .
H2SA H 0.547580 0.160827 0.143800 0.090 Uiso 1 1 calc R U . . .
H2SB H 0.589791 0.132819 0.204105 0.090 Uiso 1 1 calc R U . . .
H2SC H 0.661782 0.202530 0.167539 0.090 Uiso 1 1 calc R U . . .
O2S O 0.58755(14) 0.24743(13) 0.23525(10) 0.0449(4) Uani 1 1 d . . . . .
H2S H 0.598930 0.290041 0.218750 0.067 Uiso 1 1 calc R U . . .
C3S C 0.4011(4) 0.2527(2) 0.3455(2) 0.0807(13) Uani 1 1 d . . . . .
H3SA H 0.429570 0.312510 0.342991 0.121 Uiso 1 1 calc R U . . .
H3SB H 0.437721 0.245577 0.383121 0.121 Uiso 1 1 calc R U . . .
H3SC H 0.333479 0.236432 0.355018 0.121 Uiso 1 1 calc R U . . .
O3S O 0.40457(16) 0.19939(15) 0.28051(12) 0.0566(5) Uani 1 1 d . . . . .
H3S H 0.462272 0.214692 0.271496 0.085 Uiso 1 1 calc R U . . .
C4S C 0.3046(3) 0.1862(2) 0.11241(17) 0.0584(8) Uani 1 1 d . . . . .
H4SA H 0.253208 0.183819 0.080181 0.088 Uiso 1 1 calc R U . . .
H4SB H 0.305108 0.129517 0.104549 0.088 Uiso 1 1 calc R U . . .
H4SC H 0.367406 0.227262 0.104194 0.088 Uiso 1 1 calc R U . . .
O4S O 0.28713(13) 0.21260(11) 0.18284(10) 0.0391(4) Uani 1 1 d . . . . .
H4S H 0.331468 0.215141 0.210462 0.059 Uiso 1 1 calc R U . . .
C5S C 0.77846(18) 0.67020(15) 0.23694(13) 0.0350(5) Uani 1 1 d . . . . .
H5SA H 0.808775 0.640348 0.259625 0.042 Uiso 1 1 calc R U . . .
H5SB H 0.827248 0.705730 0.211089 0.042 Uiso 1 1 calc R U . . .
Cl1S Cl 0.74555(7) 0.73668(5) 0.30150(5) 0.0596(2) Uani 1 1 d . . . . .
Cl2S Cl 0.67872(6) 0.59387(5) 0.17740(4) 0.0641(2) Uani 1 1 d . . . . .
C6S C 0.2619(3) -0.16990(19) 0.26635(15) 0.0572(8) Uani 1 1 d . . . . .
H6SA H 0.218081 -0.142165 0.260052 0.069 Uiso 1 1 calc R U . . .
H6SB H 0.327867 -0.124259 0.282292 0.069 Uiso 1 1 calc R U . . .
Cl3S Cl 0.26349(10) -0.23375(5) 0.18726(5) 0.0914(4) Uani 1 1 d . . . . .
Cl4S Cl 0.22369(5) -0.22617(4) 0.33125(3) 0.04463(16) Uani 1 1 d . . . . .
C1B C 0.2912(6) -0.0442(12) 0.1453(8) 0.0204(11) Uani 0.278(5) 1 d D . P A 2
C2B C 0.2093(5) -0.0941(6) 0.0978(4) 0.0257(18) Uani 0.278(5) 1 d D . P A 2
C3B C 0.1313(5) -0.0807(5) 0.1266(4) 0.0270(18) Uani 0.278(5) 1 d D . P A 2
C4B C 0.1660(8) -0.0227(6) 0.1909(5) 0.018(2) Uani 0.278(5) 1 d D . P A 2
N1B N 0.2649(14) 0.003(3) 0.2002(13) 0.0210(8) Uani 0.278(5) 1 d D . P A 2
H1B H 0.304743 0.042219 0.235523 0.025 Uiso 0.278(5) 1 calc R U P A 2
C8B C 0.2058(6) -0.1521(7) 0.0281(5) 0.042(2) Uani 0.278(5) 1 d D . P A 2
H8BA H 0.137933 -0.194073 0.012461 0.050 Uiso 0.278(5) 1 calc R U P A 2
H8BB H 0.244832 -0.184241 0.033896 0.050 Uiso 0.278(5) 1 calc R U P A 2
C9B C 0.2432(8) -0.1048(9) -0.0281(6) 0.050(3) Uani 0.278(5) 1 d D . P A 2
H9BA H 0.238271 -0.145886 -0.072133 0.075 Uiso 0.278(5) 1 calc R U P A 2
H9BB H 0.311116 -0.064563 -0.013917 0.075 Uiso 0.278(5) 1 calc R U P A 2
H9BC H 0.204390 -0.073336 -0.034707 0.075 Uiso 0.278(5) 1 calc R U P A 2
C10B C 0.0270(6) -0.1196(6) 0.0934(5) 0.039(2) Uani 0.278(5) 1 d D . P A 2
H10C H 0.012293 -0.176533 0.062128 0.047 Uiso 0.278(5) 1 calc R U P A 2
H10D H -0.016758 -0.127684 0.130533 0.047 Uiso 0.278(5) 1 calc R U P A 2
C11B C 0.0079(8) -0.0645(8) 0.0522(5) 0.043(2) Uani 0.278(5) 1 d D . P A 2
H11D H 0.050677 -0.056763 0.015112 0.064 Uiso 0.278(5) 1 calc R U P A 2
H11E H 0.020432 -0.008672 0.083277 0.064 Uiso 0.278(5) 1 calc R U P A 2
H11F H -0.059833 -0.092144 0.031249 0.064 Uiso 0.278(5) 1 calc R U P A 2

loop_
_atom_site_aniso_label
_atom_site_aniso_U_11
_atom_site_aniso_U_22
_atom_site_aniso_U_33
_atom_site_aniso_U_23
_atom_site_aniso_U_13
_atom_site_aniso_U_12
C1 0.0264(10) 0.0279(10) 0.0224(9) 0.0075(8) 0.0019(7) 0.0148(8)
C2 0.0281(10) 0.0245(9) 0.0234(9) 0.0057(8) -0.0002(8) 0.0141(8)
C3 0.0251(9) 0.0245(9) 0.0241(9) 0.0057(8) -0.0005(7) 0.0108(8)
C4 0.0229(9) 0.0236(9) 0.0227(9) 0.0079(7) 0.0002(7) 0.0104(7)
C5 0.0259(10) 0.0398(12) 0.0233(10) 0.0118(9) 0.0020(8) 0.0182(9)
C6 0.0301(11) 0.0608(16) 0.0385(13) 0.0138(12) 0.0058(10) 0.0284(12)
C7 0.0439(15) 0.0677(19) 0.0545(17) 0.0106(14) 0.0107(13) 0.0382(15)
C8 0.0347(11) 0.0342(12) 0.0324(11) -0.0029(9) -0.0006(9) 0.0175(10)
C9 0.0428(13) 0.0615(17) 0.0237(11) 0.0038(11) 0.0010(9) 0.0281(13)
C10 0.0272(10) 0.0332(11) 0.0286(11) 0.0014(9) -0.0028(8) 0.0117(9)
C11 0.0299(11) 0.0588(16) 0.0276(11) 0.0083(10) -0.0001(9) 0.0248(11)
C12 0.0222(9) 0.0233(9) 0.0214(9) 0.0059(7) -0.0003(7) 0.0093(7)
C13 0.0230(9) 0.0258(10) 0.0204(9) 0.0064(7) -0.0005(7) 0.0083(8)
C14 0.0191(8) 0.0268(10) 0.0208(9) 0.0076(7) 0.0004(7) 0.0069(7)
C15 0.0183(8) 0.0255(9) 0.0200(9) 0.0070(7) 0.0018(7) 0.0088(7)
C16 0.0334(11) 0.0264(10) 0.0295(11) 0.0098(8) 0.0039(8) 0.0100(9)
C17 0.0609(16) 0.0369(13) 0.0311(12) 0.0162(10) 0.0067(11) 0.0229(12)
C18 0.0222(9) 0.0305(10) 0.0262(10) 0.0107(8) 0.0051(8) 0.0081(8)
C19 0.0320(11) 0.0392(12) 0.0238(10) 0.0133(9) 0.0061(8) 0.0167(9)
C20 0.0178(8) 0.0261(9) 0.0174(8) 0.0062(7) 0.0006(7) 0.0086(7)
C21 0.0199(8) 0.0326(10) 0.0219(9) 0.0109(8) 0.0057(7) 0.0120(8)
C22 0.0214(9) 0.0352(11) 0.0223(9) 0.0077(8) 0.0064(7) 0.0165(8)
C23 0.0230(9) 0.0272(10) 0.0221(9) 0.0050(7) 0.0045(7) 0.0136(8)
C24 0.0185(8) 0.0243(9) 0.0184(8) 0.0037(7) 0.0031(7) 0.0099(7)
C25 0.0214(9) 0.0235(9) 0.0217(9) 0.0040(7) 0.0053(7) 0.0112(8)
C26 0.0232(9) 0.0248(10) 0.0256(10) 0.0044(8) 0.0061(7) 0.0115(8)
C27 0.0221(9) 0.0230(9) 0.0258(10) 0.0039(8) 0.0050(7) 0.0096(8)
C28 0.0189(8) 0.0222(9) 0.0214(9) 0.0053(7) 0.0046(7) 0.0085(7)
C29 0.0272(10) 0.0272(10) 0.0285(10) 0.0016(8) 0.0049(8) 0.0124(8)
C30 0.0352(11) 0.0347(12) 0.0383(12) 0.0065(10) 0.0096(9) 0.0207(10)
C31 0.0235(9) 0.0239(10) 0.0308(10) 0.0047(8) 0.0064(8) 0.0085(8)
C32 0.0265(10) 0.0311(11) 0.0394(12) 0.0110(9) 0.0056(9) 0.0115(9)
C33 0.0186(8) 0.0199(8) 0.0221(9) 0.0056(7) 0.0049(7) 0.0081(7)
C34 0.0235(9) 0.0211(9) 0.0230(9) 0.0051(7) 0.0044(7) 0.0095(7)
C35 0.0236(9) 0.0209(9) 0.0220(9) 0.0050(7) 0.0042(7) 0.0102(7)
C36 0.0218(9) 0.0221(9) 0.0212(9) 0.0058(7) 0.0061(7) 0.0101(7)
C37 0.0229(9) 0.0274(10) 0.0268(10) 0.0027(8) 0.0022(8) 0.0081(8)
C38 0.0310(11) 0.0420(13) 0.0428(13) 0.0052(10) -0.0004(10) 0.0220(10)
C39 0.0267(10) 0.0260(10) 0.0239(10) 0.0014(8) 0.0041(8) 0.0103(8)
C40 0.0338(11) 0.0381(12) 0.0258(10) 0.0082(9) 0.0087(9) 0.0132(10)
C41 0.0237(9) 0.0215(9) 0.0223(9) 0.0060(7) 0.0059(7) 0.0108(7)
C42 0.0224(9) 0.0367(12) 0.0352(11) 0.0065(9) 0.0076(8) 0.0161(9)
C43 0.0360(13) 0.0589(17) 0.0538(17) -0.0135(13) 0.0047(12) 0.0300(13)
N1 0.0238(8) 0.0253(8) 0.0212(8) 0.0047(6) -0.0011(6) 0.0109(7)
N2 0.0198(7) 0.0237(8) 0.0215(8) 0.0072(6) 0.0037(6) 0.0096(6)
N3 0.0182(7) 0.0226(8) 0.0198(7) 0.0050(6) 0.0032(6) 0.0090(6)
N4 0.0196(7) 0.0198(7) 0.0219(8) 0.0036(6) 0.0059(6) 0.0091(6)
N5 0.0192(7) 0.0252(8) 0.0194(8) 0.0040(6) 0.0037(6) 0.0096(6)
O1 0.0287(8) 0.0465(10) 0.0233(7) 0.0066(7) 0.0008(6) 0.0131(7)
O2 0.0272(8) 0.0424(9) 0.0356(8) 0.0060(7) 0.0024(6) 0.0209(7)
O3 0.0228(7) 0.0339(8) 0.0252(7) 0.0042(6) 0.0034(6) 0.0099(6)
O4 0.0209(7) 0.0330(8) 0.0269(7) 0.0015(6) 0.0060(5) 0.0132(6)
C1A 0.0207(10) 0.018(2) 0.0230(15) 0.0024(14) 0.0016(9) 0.0104(13)
C2A 0.0221(12) 0.0181(14) 0.0211(13) 0.0018(11) 0.0024(10) 0.0120(11)
C3A 0.0201(12) 0.0179(13) 0.0253(13) 0.0027(10) 0.0015(10) 0.0106(10)
C4A 0.0183(16) 0.0083(18) 0.0233(17) 0.0034(13) 0.0046(12) 0.0060(15)
C5A 0.0214(9) 0.0284(10) 0.0215(9) 0.0038(7) 0.0030(7) 0.0129(8)
C6A 0.0278(10) 0.0499(13) 0.0270(10) 0.0042(9) 0.0039(8) 0.0270(10)
C7A 0.0337(11) 0.0418(12) 0.0290(11) 0.0066(9) 0.0089(9) 0.0245(10)
C8A 0.0265(14) 0.0295(15) 0.0189(16) 0.0024(12) -0.0005(12) 0.0164(12)
C9A 0.0345(16) 0.0321(16) 0.0262(17) -0.0063(13) -0.0044(12) 0.0195(13)
C10A 0.0267(17) 0.0387(17) 0.0270(15) 0.0028(13) 0.0003(13) 0.0220(15)
C11A 0.0215(15) 0.050(2) 0.0289(17) -0.0006(15) 0.0002(13) 0.0152(15)
C12A 0.0234(9) 0.0312(11) 0.0301(10) -0.0007(8) 0.0026(8) 0.0166(8)
C13A 0.0306(11) 0.0300(11) 0.0388(12) 0.0019(9) 0.0007(9) 0.0156(9)
C14A 0.0270(10) 0.0289(11) 0.0332(11) 0.0063(9) 0.0056(8) 0.0135(9)
C15A 0.0211(9) 0.0254(10) 0.0246(9) 0.0046(7) 0.0069(7) 0.0124(8)
C16A 0.0346(12) 0.0302(12) 0.0586(16) 0.0005(11) -0.0047(11) 0.0148(10)
C17A 0.0604(18) 0.0360(14) 0.073(2) 0.0133(14) -0.0031(15) 0.0257(13)
C18A 0.0260(10) 0.0304(11) 0.0432(13) 0.0104(9) 0.0065(9) 0.0122(9)
C19A 0.0392(13) 0.0557(16) 0.0420(14) 0.0230(12) 0.0130(11) 0.0267(12)
C20A 0.0183(8) 0.0221(9) 0.0193(8) 0.0036(7) 0.0026(7) 0.0087(7)
C21A 0.0197(8) 0.0256(9) 0.0237(9) 0.0053(7) 0.0074(7) 0.0097(7)
C22A 0.0202(9) 0.0267(10) 0.0258(10) 0.0012(8) 0.0071(7) 0.0116(8)
C23A 0.0206(8) 0.0230(9) 0.0250(9) 0.0021(7) 0.0044(7) 0.0111(7)
C24A 0.0166(8) 0.0225(9) 0.0178(8) 0.0022(7) 0.0011(6) 0.0094(7)
C25A 0.0177(8) 0.0240(9) 0.0192(8) 0.0032(7) 0.0025(7) 0.0105(7)
C26A 0.0226(9) 0.0232(9) 0.0214(9) 0.0035(7) 0.0012(7) 0.0110(7)
C27A 0.0231(9) 0.0235(9) 0.0220(9) 0.0050(7) 0.0026(7) 0.0092(8)
C28A 0.0172(8) 0.0243(9) 0.0207(9) 0.0058(7) 0.0022(7) 0.0069(7)
C29A 0.0283(10) 0.0250(9) 0.0255(10) 0.0045(8) 0.0028(8) 0.0147(8)
C30A 0.0294(10) 0.0268(10) 0.0275(10) 0.0013(8) 0.0023(8) 0.0107(8)
C31A 0.0345(11) 0.0273(10) 0.0294(11) 0.0092(8) 0.0077(9) 0.0114(9)
C32A 0.0445(14) 0.0321(12) 0.0404(14) 0.0084(10) 0.0063(11) 0.0009(11)
C33A 0.0166(8) 0.0229(9) 0.0228(9) 0.0056(7) 0.0032(7) 0.0071(7)
C34A 0.0202(8) 0.0226(9) 0.0232(9) 0.0067(7) 0.0026(7) 0.0082(7)
C35A 0.0203(8) 0.0208(9) 0.0205(9) 0.0064(7) 0.0035(7) 0.0071(7)
C36A 0.0189(8) 0.0256(9) 0.0210(9) 0.0063(7) 0.0038(7) 0.0089(7)
C37A 0.0253(9) 0.0318(10) 0.0261(10) 0.0087(8) 0.0014(8) 0.0149(8)
C38A 0.0246(10) 0.0378(13) 0.0481(14) 0.0054(11) -0.0067(10) 0.0114(9)
C39A 0.0263(9) 0.0261(10) 0.0200(9) 0.0076(7) 0.0044(7) 0.0109(8)
C40A 0.0397(12) 0.0294(11) 0.0279(11) 0.0015(9) 0.0067(9) 0.0131(9)
C41A 0.0207(9) 0.0253(9) 0.0217(9) 0.0041(7) 0.0034(7) 0.0092(7)
C42A 0.0233(10) 0.0433(13) 0.0358(12) 0.0082(10) 0.0082(8) 0.0184(9)
C43A 0.0351(12) 0.0539(15) 0.0420(13) 0.0183(12) 0.0181(10) 0.0263(12)
N1A 0.0197(7) 0.021(2) 0.0213(8) 0.0011(8) 0.0011(6) 0.0098(8)
N2A 0.0191(7) 0.0250(8) 0.0238(8) 0.0005(6) 0.0039(6) 0.0108(6)
N3A 0.0181(7) 0.0237(8) 0.0191(7) 0.0044(6) 0.0040(6) 0.0103(6)
N4A 0.0194(7) 0.0228(8) 0.0223(8) 0.0061(6) 0.0061(6) 0.0113(6)
N5A 0.0191(7) 0.0308(9) 0.0184(8) 0.0069(6) 0.0030(6) 0.0112(7)
O1A 0.0303(8) 0.0711(12) 0.0219(7) -0.0010(8) -0.0004(6) 0.0302(8)
O2A 0.0257(7) 0.0425(9) 0.0237(7) -0.0010(6) 0.0005(6) 0.0228(7)
O3A 0.0270(7) 0.0352(8) 0.0238(7) 0.0065(6) 0.0014(6) 0.0162(6)
O4A 0.0221(7) 0.0408(8) 0.0259(7) 0.0108(6) 0.0080(6) 0.0166(6)
C1S 0.0538(14) 0.0344(12) 0.0276(11) 0.0074(9) 0.0065(10) 0.0250(11)
O1S 0.0280(7) 0.0281(7) 0.0267(7) 0.0062(6) 0.0064(6) 0.0139(6)
C2S 0.088(2) 0.0444(16) 0.0401(15) 0.0067(12) -0.0184(15) 0.0224(16)
O2S 0.0443(10) 0.0440(10) 0.0427(10) 0.0162(8) -0.0062(8) 0.0122(8)
C3S 0.132(4) 0.0461(19) 0.055(2) 0.0159(16) 0.014(2) 0.026(2)
O3S 0.0484(11) 0.0520(12) 0.0630(14) 0.0109(10) 0.0044(10) 0.0160(10)
C4S 0.075(2) 0.0552(18) 0.0538(18) 0.0130(14) 0.0383(16) 0.0358(17)
O4S 0.0439(9) 0.0413(9) 0.0447(10) 0.0161(8) 0.0259(8) 0.0270(8)
C5S 0.0360(12) 0.0319(11) 0.0367(12) 0.0082(9) 0.0037(9) 0.0136(10)
Cl1S 0.0821(5) 0.0433(4) 0.0687(5) 0.0195(3) 0.0352(4) 0.0377(4)
Cl2S 0.0644(5) 0.0521(4) 0.0608(5) 0.0191(4) -0.0277(4) 0.0074(4)
C6S 0.089(2) 0.0352(14) 0.0376(14) 0.0069(11) 0.0123(15) 0.0171(15)
Cl3S 0.1474(10) 0.0402(4) 0.0688(6) 0.0098(4) 0.0593(6) 0.0210(5)
Cl4S 0.0522(4) 0.0369(3) 0.0388(3) 0.0118(2) -0.0038(3) 0.0115(3)
C1B 0.0207(10) 0.018(2) 0.0230(15) 0.0024(14) 0.0016(9) 0.0104(13)
C2B 0.025(4) 0.031(5) 0.025(4) 0.004(3) 0.000(3) 0.017(3)
C3B 0.020(3) 0.032(4) 0.029(4) 0.006(3) -0.002(3) 0.012(3)
C4B 0.016(4) 0.012(5) 0.028(4) 0.014(4) 0.005(3) 0.004(4)
N1B 0.0197(7) 0.021(2) 0.0213(8) 0.0011(8) 0.0011(6) 0.0098(8)
C8B 0.032(4) 0.052(6) 0.030(5) -0.008(5) -0.002(4) 0.014(4)
C9B 0.048(6) 0.082(9) 0.023(5) 0.002(5) -0.001(4) 0.036(6)
C10B 0.026(4) 0.048(5) 0.039(5) 0.002(4) -0.003(4) 0.015(4)
C11B 0.027(5) 0.062(8) 0.036(5) 0.006(5) -0.006(4) 0.019(5)

loop_
_atom_type_symbol
_atom_type_description
_atom_type_scat_dispersion_real
_atom_type_scat_dispersion_imag
_atom_type_scat_source
C C 0.0137 0.0067 'International Tables Vol C Tables 4.2.6.8 and 6.1.1.4'
H H 0.0000 0.0000 'International Tables Vol C Tables 4.2.6.8 and 6.1.1.4'
Cl Cl 0.3281 0.5435 'International Tables Vol C Tables 4.2.6.8 and 6.1.1.4'
N N 0.0241 0.0134 'International Tables Vol C Tables 4.2.6.8 and 6.1.1.4'
O O 0.0389 0.0241 'International Tables Vol C Tables 4.2.6.8 and 6.1.1.4'

loop_
_geom_angle_atom_site_label_1
_geom_angle_atom_site_label_2
_geom_angle_atom_site_label_3
_geom_angle
_geom_angle_site_symmetry_1
_geom_angle_site_symmetry_3
_geom_angle_publ_flag
C2 C1 C5 133.50(19) . . ?
N1 C1 C2 108.17(17) . . ?
N1 C1 C5 118.30(18) . . ?
C1 C2 C3 106.64(18) . . ?
C1 C2 C8 127.10(19) . . ?
C3 C2 C8 126.24(19) . . ?
C2 C3 C10 127.14(19) . . ?
C4 C3 C2 107.33(18) . . ?
C4 C3 C10 125.20(19) . . ?
C3 C4 C12 129.53(18) . . ?
N1 C4 C3 108.44(18) . . ?
N1 C4 C12 122.02(18) . . ?
O1 C5 C1 123.7(2) . . ?
O1 C5 O2 123.35(19) . . ?
O2 C5 C1 112.91(19) . . ?
H6A C6 H6B 108.7 . . ?
C7 C6 H6A 110.6 . . ?
C7 C6 H6B 110.6 . . ?
O2 C6 H6A 110.6 . . ?
O2 C6 H6B 110.6 . . ?
O2 C6 C7 105.9(2) . . ?
C6 C7 H7A 109.5 . . ?
C6 C7 H7B 109.5 . . ?
C6 C7 H7C 109.5 . . ?
H7A C7 H7B 109.5 . . ?
H7A C7 H7C 109.5 . . ?
H7B C7 H7C 109.5 . . ?
C2 C8 H8A 108.9 . . ?
C2 C8 H8B 108.9 . . ?
C2 C8 C9 113.6(2) . . ?
H8A C8 H8B 107.7 . . ?
C9 C8 H8A 108.9 . . ?
C9 C8 H8B 108.9 . . ?
C8 C9 H9A 109.5 . . ?
C8 C9 H9B 109.5 . . ?
C8 C9 H9C 109.5 . . ?
H9A C9 H9B 109.5 . . ?
H9A C9 H9C 109.5 . . ?
H9B C9 H9C 109.5 . . ?
C3 C10 H10E 109.3 . . ?
C3 C10 H10F 109.3 . . ?
C3 C10 C11 111.60(19) . . ?
H10E C10 H10F 108.0 . . ?
C11 C10 H10E 109.3 . . ?
C11 C10 H10F 109.3 . . ?
C10 C11 H11G 109.5 . . ?
C10 C11 H11H 109.5 . . ?
C10 C11 H11I 109.5 . . ?
H11G C11 H11H 109.5 . . ?
H11G C11 H11I 109.5 . . ?
H11H C11 H11I 109.5 . . ?
C13 C12 C4 130.11(18) . . ?
N2 C12 C4 121.85(17) . . ?
N2 C12 C13 108.03(17) . . ?
C12 C13 C14 107.09(18) . . ?
C12 C13 C16 125.64(19) . . ?
C14 C13 C16 127.27(19) . . ?
C13 C14 C18 124.66(18) . . ?
C15 C14 C13 107.29(17) . . ?
C15 C14 C18 128.05(19) . . ?
C14 C15 C20 134.26(18) . . ?
N2 C15 C14 107.55(17) . . ?
N2 C15 C20 118.15(17) . . ?
C13 C16 H16C 108.8 . . ?
C13 C16 H16D 108.8 . . ?
C13 C16 C17 113.91(19) . . ?
H16C C16 H16D 107.7 . . ?
C17 C16 H16C 108.8 . . ?
C17 C16 H16D 108.8 . . ?
C16 C17 H17D 109.5 . . ?
C16 C17 H17E 109.5 . . ?
C16 C17 H17F 109.5 . . ?
H17D C17 H17E 109.5 . . ?
H17D C17 H17F 109.5 . . ?
H17E C17 H17F 109.5 . . ?
C14 C18 H18C 108.9 . . ?
C14 C18 H18D 108.9 . . ?
C14 C18 C19 113.37(17) . . ?
H18C C18 H18D 107.7 . . ?
C19 C18 H18C 108.9 . . ?
C19 C18 H18D 108.9 . . ?
C18 C19 H19D 109.5 . . ?
C18 C19 H19E 109.5 . . ?
C18 C19 H19F 109.5 . . ?
H19D C19 H19E 109.5 . . ?
H19D C19 H19F 109.5 . . ?
H19E C19 H19F 109.5 . . ?
C21 C20 C15 123.87(18) . . ?
N3 C20 C15 114.44(16) . . ?
N3 C20 C21 121.66(18) . . ?
C20 C21 H21 120.7 . . ?
C22 C21 C20 118.62(18) . . ?
C22 C21 H21 120.7 . . ?
C21 C22 H22 120.0 . . ?
C23 C22 C21 120.05(18) . . ?
C23 C22 H22 120.0 . . ?
C22 C23 H23 120.8 . . ?
C22 C23 C24 118.36(18) . . ?
C24 C23 H23 120.8 . . ?
C23 C24 C25 123.16(18) . . ?
N3 C24 C23 122.18(18) . . ?
N3 C24 C25 114.65(16) . . ?
C26 C25 C24 133.37(18) . . ?
N4 C25 C24 118.83(17) . . ?
N4 C25 C26 107.68(17) . . ?
C25 C26 C27 107.09(17) . . ?
C25 C26 C29 127.82(18) . . ?
C27 C26 C29 124.98(18) . . ?
C26 C27 C31 126.81(18) . . ?
C28 C27 C26 107.26(17) . . ?
C28 C27 C31 125.65(18) . . ?
C27 C28 C33 130.67(18) . . ?
N4 C28 C27 107.76(16) . . ?
N4 C28 C33 121.52(17) . . ?
C26 C29 H29C 108.8 . . ?
C26 C29 H29D 108.8 . . ?
C26 C29 C30 113.89(18) . . ?
H29C C29 H29D 107.7 . . ?
C30 C29 H29C 108.8 . . ?
C30 C29 H29D 108.8 . . ?
C29 C30 H30D 109.5 . . ?
C29 C30 H30E 109.5 . . ?
C29 C30 H30F 109.5 . . ?
H30D C30 H30E 109.5 . . ?
H30D C30 H30F 109.5 . . ?
H30E C30 H30F 109.5 . . ?
C27 C31 H31C 109.5 . . ?
C27 C31 H31D 109.5 . . ?
C27 C31 C32 110.88(18) . . ?
H31C C31 H31D 108.1 . . ?
C32 C31 H31C 109.5 . . ?
C32 C31 H31D 109.5 . . ?
C31 C32 H32D 109.5 . . ?
C31 C32 H32E 109.5 . . ?
C31 C32 H32F 109.5 . . ?
H32D C32 H32E 109.5 . . ?
H32D C32 H32F 109.5 . . ?
H32E C32 H32F 109.5 . . ?
C34 C33 C28 131.24(17) . . ?
N5 C33 C28 120.59(17) . . ?
N5 C33 C34 108.15(16) . . ?
C33 C34 C35 107.58(17) . . ?
C33 C34 C37 125.52(18) . . ?
C35 C34 C37 126.82(18) . . ?
C34 C35 C39 125.46(18) . . ?
C36 C35 C34 106.61(17) . . ?
C36 C35 C39 127.77(18) . . ?
C35 C36 C41 133.92(18) . . ?
N5 C36 C35 108.22(16) . . ?
N5 C36 C41 117.85(17) . . ?
C34 C37 H37C 108.9 . . ?
C34 C37 H37D 108.9 . . ?
C34 C37 C38 113.34(18) . . ?
H37C C37 H37D 107.7 . . ?
C38 C37 H37C 108.9 . . ?
C38 C37 H37D 108.9 . . ?
C37 C38 H38D 109.5 . . ?
C37 C38 H38E 109.5 . . ?
C37 C38 H38F 109.5 . . ?
H38D C38 H38E 109.5 . . ?
H38D C38 H38F 109.5 . . ?
H38E C38 H38F 109.5 . . ?
C35 C39 H39C 109.3 . . ?
C35 C39 H39D 109.3 . . ?
C35 C39 C40 111.48(17) . . ?
H39C C39 H39D 108.0 . . ?
C40 C39 H39C 109.3 . . ?
C40 C39 H39D 109.3 . . ?
C39 C40 H40D 109.5 . . ?
C39 C40 H40E 109.5 . . ?
C39 C40 H40F 109.5 . . ?
H40D C40 H40E 109.5 . . ?
H40D C40 H40F 109.5 . . ?
H40E C40 H40F 109.5 . . ?
O3 C41 C36 124.05(18) . . ?
O3 C41 O4 122.62(18) . . ?
O4 C41 C36 113.32(17) . . ?
H42C C42 H42D 108.7 . . ?
C43 C42 H42C 110.5 . . ?
C43 C42 H42D 110.5 . . ?
O4 C42 H42C 110.5 . . ?
O4 C42 H42D 110.5 . . ?
O4 C42 C43 106.14(18) . . ?
C42 C43 H43D 109.5 . . ?
C42 C43 H43E 109.5 . . ?
C42 C43 H43F 109.5 . . ?
H43D C43 H43E 109.5 . . ?
H43D C43 H43F 109.5 . . ?
H43E C43 H43F 109.5 . . ?
C1 N1 H1 125.3 . . ?
C4 N1 C1 109.40(17) . . ?
C4 N1 H1 125.3 . . ?
C12 N2 C15 110.04(16) . . ?
C12 N2 H2 125.0 . . ?
C15 N2 H2 125.0 . . ?
C24 N3 C20 119.12(16) . . ?
C25 N4 H4 124.9 . . ?
C28 N4 C25 110.22(16) . . ?
C28 N4 H4 124.9 . . ?
C33 N5 C36 109.44(16) . . ?
C33 N5 H5 125.3 . . ?
C36 N5 H5 125.3 . . ?
C5 O2 C6 116.38(18) . . ?
C41 O4 C42 116.00(16) . . ?
C2A C1A C5A 133.8(4) . . ?
N1A C1A C2A 108.6(4) . . ?
N1A C1A C5A 117.4(5) . . ?
C1A C2A C3A 106.2(2) . . ?
C1A C2A C8A 128.0(3) . . ?
C3A C2A C8A 125.7(2) . . ?
C2A C3A C10A 127.2(2) . . ?
C4A C3A C2A 107.9(3) . . ?
C4A C3A C10A 124.9(3) . . ?
C3A C4A C12A 129.6(3) . . ?
N1A C4A C3A 108.4(4) . . ?
N1A C4A C12A 121.8(5) . . ?
O1A C5A C1A 125.5(3) . . ?
O1A C5A O2A 121.89(18) . . ?
O1A C5A C1B 120.7(7) . . ?
O2A C5A C1A 112.6(2) . . ?
O2A C5A C1B 116.5(6) . . ?
H6AA C6A H6AB 108.6 . . ?
C7A C6A H6AA 110.4 . . ?
C7A C6A H6AB 110.4 . . ?
O2A C6A H6AA 110.4 . . ?
O2A C6A H6AB 110.4 . . ?
O2A C6A C7A 106.81(17) . . ?
C6A C7A H7AA 109.5 . . ?
C6A C7A H7AB 109.5 . . ?
C6A C7A H7AC 109.5 . . ?
H7AA C7A H7AB 109.5 . . ?
H7AA C7A H7AC 109.5 . . ?
H7AB C7A H7AC 109.5 . . ?
C2A C8A H8AA 108.9 . . ?
C2A C8A H8AB 108.9 . . ?
C2A C8A C9A 113.2(3) . . ?
H8AA C8A H8AB 107.8 . . ?
C9A C8A H8AA 108.9 . . ?
C9A C8A H8AB 108.9 . . ?
C8A C9A H9AA 109.5 . . ?
C8A C9A H9AB 109.5 . . ?
C8A C9A H9AC 109.5 . . ?
H9AA C9A H9AB 109.5 . . ?
H9AA C9A H9AC 109.5 . . ?
H9AB C9A H9AC 109.5 . . ?
C3A C10A H10A 108.9 . . ?
C3A C10A H10B 108.9 . . ?
C3A C10A C11A 113.3(3) . . ?
H10A C10A H10B 107.7 . . ?
C11A C10A H10A 108.9 . . ?
C11A C10A H10B 108.9 . . ?
C10A C11A H11A 109.5 . . ?
C10A C11A H11B 109.5 . . ?
C10A C11A H11C 109.5 . . ?
H11A C11A H11B 109.5 . . ?
H11A C11A H11C 109.5 . . ?
H11B C11A H11C 109.5 . . ?
C13A C12A C4A 133.9(2) . . ?
C13A C12A C4B 116.6(4) . . ?
N2A C12A C4A 117.5(2) . . ?
N2A C12A C13A 108.26(18) . . ?
N2A C12A C4B 135.1(4) . . ?
C12A C13A C14A 106.9(2) . . ?
C12A C13A C16A 125.8(2) . . ?
C14A C13A C16A 127.3(2) . . ?
C13A C14A C18A 124.4(2) . . ?
C15A C14A C13A 106.93(19) . . ?
C15A C14A C18A 128.66(19) . . ?
C14A C15A C20A 134.26(18) . . ?
N2A C15A C14A 107.60(17) . . ?
N2A C15A C20A 117.92(17) . . ?
C13A C16A H16A 108.8 . . ?
C13A C16A H16B 108.8 . . ?
C13A C16A C17A 113.7(2) . . ?
H16A C16A H16B 107.7 . . ?
C17A C16A H16A 108.8 . . ?
C17A C16A H16B 108.8 . . ?
C16A C17A H17A 109.5 . . ?
C16A C17A H17B 109.5 . . ?
C16A C17A H17C 109.5 . . ?
H17A C17A H17B 109.5 . . ?
H17A C17A H17C 109.5 . . ?
H17B C17A H17C 109.5 . . ?
C14A C18A H18A 109.2 . . ?
C14A C18A H18B 109.2 . . ?
C14A C18A C19A 112.11(19) . . ?
H18A C18A H18B 107.9 . . ?
C19A C18A H18A 109.2 . . ?
C19A C18A H18B 109.2 . . ?
C18A C19A H19A 109.5 . . ?
C18A C19A H19B 109.5 . . ?
C18A C19A H19C 109.5 . . ?
H19A C19A H19B 109.5 . . ?
H19A C19A H19C 109.5 . . ?
H19B C19A H19C 109.5 . . ?
C21A C20A C15A 123.41(17) . . ?
N3A C20A C15A 114.68(16) . . ?
N3A C20A C21A 121.84(17) . . ?
C20A C21A H21A 120.8 . . ?
C22A C21A C20A 118.44(18) . . ?
C22A C21A H21A 120.8 . . ?
C21A C22A H22A 120.0 . . ?
C21A C22A C23A 120.07(17) . . ?
C23A C22A H22A 120.0 . . ?
C22A C23A H23A 120.8 . . ?
C22A C23A C24A 118.38(18) . . ?
C24A C23A H23A 120.8 . . ?
C23A C24A C25A 123.39(17) . . ?
N3A C24A C23A 121.85(17) . . ?
N3A C24A C25A 114.69(16) . . ?
C26A C25A C24A 133.92(17) . . ?
N4A C25A C24A 118.27(17) . . ?
N4A C25A C26A 107.51(16) . . ?
C25A C26A C27A 107.12(17) . . ?
C25A C26A C29A 128.75(18) . . ?
C27A C26A C29A 124.13(18) . . ?
C26A C27A C31A 127.44(18) . . ?
C28A C27A C26A 107.11(17) . . ?
C28A C27A C31A 125.45(18) . . ?
C27A C28A C33A 129.73(18) . . ?
N4A C28A C27A 108.16(17) . . ?
N4A C28A C33A 122.03(17) . . ?
C26A C29A H29A 108.9 . . ?
C26A C29A H29B 108.9 . . ?
C26A C29A C30A 113.52(17) . . ?
H29A C29A H29B 107.7 . . ?
C30A C29A H29A 108.9 . . ?
C30A C29A H29B 108.9 . . ?
C29A C30A H30A 109.5 . . ?
C29A C30A H30B 109.5 . . ?
C29A C30A H30C 109.5 . . ?
H30A C30A H30B 109.5 . . ?
H30A C30A H30C 109.5 . . ?
H30B C30A H30C 109.5 . . ?
C27A C31A H31A 108.8 . . ?
C27A C31A H31B 108.8 . . ?
C27A C31A C32A 114.01(19) . . ?
H31A C31A H31B 107.6 . . ?
C32A C31A H31A 108.8 . . ?
C32A C31A H31B 108.8 . . ?
C31A C32A H32A 109.5 . . ?
C31A C32A H32B 109.5 . . ?
C31A C32A H32C 109.5 . . ?
H32A C32A H32B 109.5 . . ?
H32A C32A H32C 109.5 . . ?
H32B C32A H32C 109.5 . . ?
C34A C33A C28A 129.49(17) . . ?
N5A C33A C28A 122.19(17) . . ?
N5A C33A C34A 108.32(16) . . ?
C33A C34A C35A 107.61(17) . . ?
C33A C34A C37A 125.22(18) . . ?
C35A C34A C37A 127.10(18) . . ?
C34A C35A C39A 125.83(17) . . ?
C36A C35A C34A 106.48(17) . . ?
C36A C35A C39A 127.68(17) . . ?
C35A C36A C41A 133.41(18) . . ?
N5A C36A C35A 108.25(16) . . ?
N5A C36A C41A 118.34(17) . . ?
C34A C37A H37A 108.9 . . ?
C34A C37A H37B 108.9 . . ?
C34A C37A C38A 113.35(18) . . ?
H37A C37A H37B 107.7 . . ?
C38A C37A H37A 108.9 . . ?
C38A C37A H37B 108.9 . . ?
C37A C38A H38A 109.5 . . ?
C37A C38A H38B 109.5 . . ?
C37A C38A H38C 109.5 . . ?
H38A C38A H38B 109.5 . . ?
H38A C38A H38C 109.5 . . ?
H38B C38A H38C 109.5 . . ?
C35A C39A H39A 108.8 . . ?
C35A C39A H39B 108.8 . . ?
C35A C39A C40A 113.73(17) . . ?
H39A C39A H39B 107.7 . . ?
C40A C39A H39A 108.8 . . ?
C40A C39A H39B 108.8 . . ?
C39A C40A H40A 109.5 . . ?
C39A C40A H40B 109.5 . . ?
C39A C40A H40C 109.5 . . ?
H40A C40A H40B 109.5 . . ?
H40A C40A H40C 109.5 . . ?
H40B C40A H40C 109.5 . . ?
O3A C41A C36A 124.55(18) . . ?
O3A C41A O4A 122.45(18) . . ?
O4A C41A C36A 113.00(17) . . ?
H42A C42A H42B 108.8 . . ?
C43A C42A H42A 110.7 . . ?
C43A C42A H42B 110.7 . . ?
O4A C42A H42A 110.7 . . ?
O4A C42A H42B 110.7 . . ?
O4A C42A C43A 105.42(18) . . ?
C42A C43A H43A 109.5 . . ?
C42A C43A H43B 109.5 . . ?
C42A C43A H43C 109.5 . . ?
H43A C43A H43B 109.5 . . ?
H43A C43A H43C 109.5 . . ?
H43B C43A H43C 109.5 . . ?
C1A N1A H1A 125.6 . . ?
C4A N1A C1A 108.8(7) . . ?
C4A N1A H1A 125.6 . . ?
C12A N2A C15A 110.27(17) . . ?
C12A N2A H2A 124.9 . . ?
C15A N2A H2A 124.9 . . ?
C20A N3A C24A 119.39(16) . . ?
C25A N4A H4A 125.0 . . ?
C28A N4A C25A 110.10(16) . . ?
C28A N4A H4A 125.0 . . ?
C33A N5A C36A 109.33(16) . . ?
C33A N5A H5A 125.3 . . ?
C36A N5A H5A 125.3 . . ?
C5A O2A C6A 116.40(16) . . ?
C41A O4A C42A 116.44(16) . . ?
H1SA C1S H1SB 109.5 . . ?
H1SA C1S H1SC 109.5 . . ?
H1SB C1S H1SC 109.5 . . ?
O1S C1S H1SA 109.5 . . ?
O1S C1S H1SB 109.5 . . ?
O1S C1S H1SC 109.5 . . ?
C1S O1S H1S 109.5 . . ?
H2SA C2S H2SB 109.5 . . ?
H2SA C2S H2SC 109.5 . . ?
H2SB C2S H2SC 109.5 . . ?
O2S C2S H2SA 109.5 . . ?
O2S C2S H2SB 109.5 . . ?
O2S C2S H2SC 109.5 . . ?
C2S O2S H2S 109.5 . . ?
H3SA C3S H3SB 109.5 . . ?
H3SA C3S H3SC 109.5 . . ?
H3SB C3S H3SC 109.5 . . ?
O3S C3S H3SA 109.5 . . ?
O3S C3S H3SB 109.5 . . ?
O3S C3S H3SC 109.5 . . ?
C3S O3S H3S 109.5 . . ?
H4SA C4S H4SB 109.5 . . ?
H4SA C4S H4SC 109.5 . . ?
H4SB C4S H4SC 109.5 . . ?
O4S C4S H4SA 109.5 . . ?
O4S C4S H4SB 109.5 . . ?
O4S C4S H4SC 109.5 . . ?
C4S O4S H4S 109.5 . . ?
H5SA C5S H5SB 107.9 . . ?
Cl1S C5S H5SA 109.1 . . ?
Cl1S C5S H5SB 109.1 . . ?
Cl1S C5S Cl2S 112.42(14) . . ?
Cl2S C5S H5SA 109.1 . . ?
Cl2S C5S H5SB 109.1 . . ?
H6SA C6S H6SB 107.8 . . ?
Cl3S C6S H6SA 108.9 . . ?
Cl3S C6S H6SB 108.9 . . ?
Cl3S C6S Cl4S 113.17(17) . . ?
Cl4S C6S H6SA 108.9 . . ?
Cl4S C6S H6SB 108.9 . . ?
C2B C1B C5A 131.0(10) . . ?
N1B C1B C5A 121.1(10) . . ?
N1B C1B C2B 107.8(8) . . ?
C1B C2B C3B 107.4(6) . . ?
C1B C2B C8B 125.9(7) . . ?
C3B C2B C8B 126.7(7) . . ?
C2B C3B C10B 127.1(7) . . ?
C4B C3B C2B 108.0(7) . . ?
C4B C3B C10B 124.9(7) . . ?
C3B C4B C12A 131.2(9) . . ?
N1B C4B C12A 119.3(11) . . ?
N1B C4B C3B 107.5(10) . . ?
C1B N1B C4B 109.0(13) . . ?
C1B N1B H1B 125.5 . . ?
C4B N1B H1B 125.5 . . ?
C2B C8B H8BA 108.9 . . ?
C2B C8B H8BB 108.9 . . ?
C2B C8B C9B 113.4(9) . . ?
H8BA C8B H8BB 107.7 . . ?
C9B C8B H8BA 108.9 . . ?
C9B C8B H8BB 108.9 . . ?
C8B C9B H9BA 109.5 . . ?
C8B C9B H9BB 109.5 . . ?
C8B C9B H9BC 109.5 . . ?
H9BA C9B H9BB 109.5 . . ?
H9BA C9B H9BC 109.5 . . ?
H9BB C9B H9BC 109.5 . . ?
C3B C10B H10C 109.2 . . ?
C3B C10B H10D 109.2 . . ?
H10C C10B H10D 107.9 . . ?
C11B C10B C3B 112.1(8) . . ?
C11B C10B H10C 109.2 . . ?
C11B C10B H10D 109.2 . . ?
C10B C11B H11D 109.5 . . ?
C10B C11B H11E 109.5 . . ?
C10B C11B H11F 109.5 . . ?
H11D C11B H11E 109.5 . . ?
H11D C11B H11F 109.5 . . ?
H11E C11B H11F 109.5 . . ?

loop_
_geom_bond_atom_site_label_1
_geom_bond_atom_site_label_2
_geom_bond_distance
_geom_bond_site_symmetry_2
_geom_bond_publ_flag
C1 C2 1.396(3) . ?
C1 C5 1.457(3) . ?
C1 N1 1.376(3) . ?
C2 C3 1.421(3) . ?
C2 C8 1.502(3) . ?
C3 C4 1.390(3) . ?
C3 C10 1.507(3) . ?
C4 C12 1.463(3) . ?
C4 N1 1.361(3) . ?
C5 O1 1.221(3) . ?
C5 O2 1.340(3) . ?
C6 H6A 0.9900 . ?
C6 H6B 0.9900 . ?
C6 C7 1.510(4) . ?
C6 O2 1.462(3) . ?
C7 H7A 0.9800 . ?
C7 H7B 0.9800 . ?
C7 H7C 0.9800 . ?
C8 H8A 0.9900 . ?
C8 H8B 0.9900 . ?
C8 C9 1.523(4) . ?
C9 H9A 0.9800 . ?
C9 H9B 0.9800 . ?
C9 H9C 0.9800 . ?
C10 H10E 0.9900 . ?
C10 H10F 0.9900 . ?
C10 C11 1.524(3) . ?
C11 H11G 0.9800 . ?
C11 H11H 0.9800 . ?
C11 H11I 0.9800 . ?
C12 C13 1.391(3) . ?
C12 N2 1.365(3) . ?
C13 C14 1.423(3) . ?
C13 C16 1.499(3) . ?
C14 C15 1.392(3) . ?
C14 C18 1.504(3) . ?
C15 C20 1.465(3) . ?
C15 N2 1.375(2) . ?
C16 H16C 0.9900 . ?
C16 H16D 0.9900 . ?
C16 C17 1.527(3) . ?
C17 H17D 0.9800 . ?
C17 H17E 0.9800 . ?
C17 H17F 0.9800 . ?
C18 H18C 0.9900 . ?
C18 H18D 0.9900 . ?
C18 C19 1.533(3) . ?
C19 H19D 0.9800 . ?
C19 H19E 0.9800 . ?
C19 H19F 0.9800 . ?
C20 C21 1.403(3) . ?
C20 N3 1.349(2) . ?
C21 H21 0.9500 . ?
C21 C22 1.386(3) . ?
C22 H22 0.9500 . ?
C22 C23 1.382(3) . ?
C23 H23 0.9500 . ?
C23 C24 1.400(3) . ?
C24 C25 1.463(3) . ?
C24 N3 1.348(2) . ?
C25 C26 1.391(3) . ?
C25 N4 1.372(2) . ?
C26 C27 1.426(3) . ?
C26 C29 1.505(3) . ?
C27 C28 1.390(3) . ?
C27 C31 1.502(3) . ?
C28 C33 1.463(3) . ?
C28 N4 1.367(2) . ?
C29 H29C 0.9900 . ?
C29 H29D 0.9900 . ?
C29 C30 1.521(3) . ?
C30 H30D 0.9800 . ?
C30 H30E 0.9800 . ?
C30 H30F 0.9800 . ?
C31 H31C 0.9900 . ?
C31 H31D 0.9900 . ?
C31 C32 1.526(3) . ?
C32 H32D 0.9800 . ?
C32 H32E 0.9800 . ?
C32 H32F 0.9800 . ?
C33 C34 1.390(3) . ?
C33 N5 1.365(2) . ?
C34 C35 1.417(3) . ?
C34 C37 1.505(3) . ?
C35 C36 1.396(3) . ?
C35 C39 1.504(3) . ?
C36 C41 1.452(3) . ?
C36 N5 1.374(2) . ?
C37 H37C 0.9900 . ?
C37 H37D 0.9900 . ?
C37 C38 1.518(3) . ?
C38 H38D 0.9800 . ?
C38 H38E 0.9800 . ?
C38 H38F 0.9800 . ?
C39 H39C 0.9900 . ?
C39 H39D 0.9900 . ?
C39 C40 1.529(3) . ?
C40 H40D 0.9800 . ?
C40 H40E 0.9800 . ?
C40 H40F 0.9800 . ?
C41 O3 1.225(2) . ?
C41 O4 1.343(2) . ?
C42 H42C 0.9900 . ?
C42 H42D 0.9900 . ?
C42 C43 1.502(3) . ?
C42 O4 1.454(2) . ?
C43 H43D 0.9800 . ?
C43 H43E 0.9800 . ?
C43 H43F 0.9800 . ?
N1 H1 0.8800 . ?
N2 H2 0.8800 . ?
N4 H4 0.8800 . ?
N5 H5 0.8800 . ?
C1A C2A 1.394(5) . ?
C1A C5A 1.452(3) . ?
C1A N1A 1.382(7) . ?
C2A C3A 1.415(3) . ?
C2A C8A 1.505(4) . ?
C3A C4A 1.390(5) . ?
C3A C10A 1.510(4) . ?
C4A C12A 1.488(4) . ?
C4A N1A 1.362(8) . ?
C5A O1A 1.205(3) . ?
C5A O2A 1.340(2) . ?
C5A C1B 1.452(5) . ?
C6A H6AA 0.9900 . ?
C6A H6AB 0.9900 . ?
C6A C7A 1.503(3) . ?
C6A O2A 1.451(2) . ?
C7A H7AA 0.9800 . ?
C7A H7AB 0.9800 . ?
C7A H7AC 0.9800 . ?
C8A H8AA 0.9900 . ?
C8A H8AB 0.9900 . ?
C8A C9A 1.523(4) . ?
C9A H9AA 0.9800 . ?
C9A H9AB 0.9800 . ?
C9A H9AC 0.9800 . ?
C10A H10A 0.9900 . ?
C10A H10B 0.9900 . ?
C10A C11A 1.512(5) . ?
C11A H11A 0.9800 . ?
C11A H11B 0.9800 . ?
C11A H11C 0.9800 . ?
C12A C13A 1.392(3) . ?
C12A N2A 1.360(3) . ?
C12A C4B 1.464(10) . ?
C13A C14A 1.428(3) . ?
C13A C16A 1.504(3) . ?
C14A C15A 1.398(3) . ?
C14A C18A 1.510(3) . ?
C15A C20A 1.466(3) . ?
C15A N2A 1.370(2) . ?
C16A H16A 0.9900 . ?
C16A H16B 0.9900 . ?
C16A C17A 1.524(4) . ?
C17A H17A 0.9800 . ?
C17A H17B 0.9800 . ?
C17A H17C 0.9800 . ?
C18A H18A 0.9900 . ?
C18A H18B 0.9900 . ?
C18A C19A 1.528(4) . ?
C19A H19A 0.9800 . ?
C19A H19B 0.9800 . ?
C19A H19C 0.9800 . ?
C20A C21A 1.399(3) . ?
C20A N3A 1.348(2) . ?
C21A H21A 0.9500 . ?
C21A C22A 1.387(3) . ?
C22A H22A 0.9500 . ?
C22A C23A 1.388(3) . ?
C23A H23A 0.9500 . ?
C23A C24A 1.400(2) . ?
C24A C25A 1.466(3) . ?
C24A N3A 1.348(2) . ?
C25A C26A 1.395(3) . ?
C25A N4A 1.375(2) . ?
C26A C27A 1.428(3) . ?
C26A C29A 1.507(3) . ?
C27A C28A 1.387(3) . ?
C27A C31A 1.504(3) . ?
C28A C33A 1.467(3) . ?
C28A N4A 1.366(2) . ?
C29A H29A 0.9900 . ?
C29A H29B 0.9900 . ?
C29A C30A 1.532(3) . ?
C30A H30A 0.9800 . ?
C30A H30B 0.9800 . ?
C30A H30C 0.9800 . ?
C31A H31A 0.9900 . ?
C31A H31B 0.9900 . ?
C31A C32A 1.527(3) . ?
C32A H32A 0.9800 . ?
C32A H32B 0.9800 . ?
C32A H32C 0.9800 . ?
C33A C34A 1.394(3) . ?
C33A N5A 1.362(2) . ?
C34A C35A 1.415(3) . ?
C34A C37A 1.500(3) . ?
C35A C36A 1.401(3) . ?
C35A C39A 1.503(3) . ?
C36A C41A 1.447(3) . ?
C36A N5A 1.377(2) . ?
C37A H37A 0.9900 . ?
C37A H37B 0.9900 . ?
C37A C38A 1.522(3) . ?
C38A H38A 0.9800 . ?
C38A H38B 0.9800 . ?
C38A H38C 0.9800 . ?
C39A H39A 0.9900 . ?
C39A H39B 0.9900 . ?
C39A C40A 1.530(3) . ?
C40A H40A 0.9800 . ?
C40A H40B 0.9800 . ?
C40A H40C 0.9800 . ?
C41A O3A 1.230(2) . ?
C41A O4A 1.337(2) . ?
C42A H42A 0.9900 . ?
C42A H42B 0.9900 . ?
C42A C43A 1.508(3) . ?
C42A O4A 1.458(2) . ?
C43A H43A 0.9800 . ?
C43A H43B 0.9800 . ?
C43A H43C 0.9800 . ?
N1A H1A 0.8800 . ?
N2A H2A 0.8800 . ?
N4A H4A 0.8800 . ?
N5A H5A 0.8800 . ?
C1S H1SA 0.9800 . ?
C1S H1SB 0.9800 . ?
C1S H1SC 0.9800 . ?
C1S O1S 1.425(3) . ?
O1S H1S 0.8400 . ?
C2S H2SA 0.9800 . ?
C2S H2SB 0.9800 . ?
C2S H2SC 0.9800 . ?
C2S O2S 1.437(4) . ?
O2S H2S 0.8400 . ?
C3S H3SA 0.9800 . ?
C3S H3SB 0.9800 . ?
C3S H3SC 0.9800 . ?
C3S O3S 1.428(4) . ?
O3S H3S 0.8400 . ?
C4S H4SA 0.9800 . ?
C4S H4SB 0.9800 . ?
C4S H4SC 0.9800 . ?
C4S O4S 1.428(3) . ?
O4S H4S 0.8400 . ?
C5S H5SA 0.9900 . ?
C5S H5SB 0.9900 . ?
C5S Cl1S 1.752(3) . ?
C5S Cl2S 1.760(3) . ?
C6S H6SA 0.9900 . ?
C6S H6SB 0.9900 . ?
C6S Cl3S 1.717(3) . ?
C6S Cl4S 1.756(3) . ?
C1B C2B 1.385(12) . ?
C1B N1B 1.375(14) . ?
C2B C3B 1.400(9) . ?
C2B C8B 1.508(10) . ?
C3B C4B 1.381(11) . ?
C3B C10B 1.517(9) . ?
C4B N1B 1.379(14) . ?
N1B H1B 0.8800 . ?
C8B H8BA 0.9900 . ?
C8B H8BB 0.9900 . ?
C8B C9B 1.515(12) . ?
C9B H9BA 0.9800 . ?
C9B H9BB 0.9800 . ?
C9B H9BC 0.9800 . ?
C10B H10C 0.9900 . ?
C10B H10D 0.9900 . ?
C10B C11B 1.502(12) . ?
C11B H11D 0.9800 . ?
C11B H11E 0.9800 . ?
C11B H11F 0.9800 . ?

loop_
_geom_hbond_atom_site_label_D
_geom_hbond_atom_site_label_H
_geom_hbond_atom_site_label_A
_geom_hbond_distance_DH
_geom_hbond_distance_HA
_geom_hbond_distance_DA
_geom_hbond_angle_DHA
_geom_hbond_site_symmetry_A
_geom_hbond_publ_flag
N1 H1 O3A 0.88 2.05 2.914(2) 167.1 . yes
N2 H2 O1S 0.88 2.13 2.973(2) 160.3 . yes
N4 H4 O1S 0.88 2.17 2.975(2) 151.2 . yes
N5 H5 O1A 0.88 2.00 2.857(2) 165.9 . yes
N1A H1A O3 0.88 2.03 2.898(12) 166.7 . yes
N2A H2A O4S 0.88 2.06 2.907(2) 160.6 . yes
N4A H4A O4S 0.88 2.07 2.916(2) 161.7 . yes
N5A H5A O1 0.88 2.01 2.853(2) 160.1 . yes
O1S H1S O2S 0.84 1.94 2.775(2) 170.5 . yes
O2S H2S O3A 0.84 1.93 2.752(2) 165.9 . yes
O3S H3S O2S 0.84 1.95 2.780(3) 170.8 . yes
O4S H4S O3S 0.84 1.89 2.715(3) 165.3 . yes
N1B H1B O3 0.88 2.32 2.90(3) 124.0 . yes
C9B H9BB O2A 0.98 2.50 3.151(10) 124.1 . yes

loop_
_geom_torsion_atom_site_label_1
_geom_torsion_atom_site_label_2
_geom_torsion_atom_site_label_3
_geom_torsion_atom_site_label_4
_geom_torsion
_geom_torsion_site_symmetry_1
_geom_torsion_site_symmetry_2
_geom_torsion_site_symmetry_3
_geom_torsion_site_symmetry_4
_geom_torsion_publ_flag
C1 C2 C3 C4 0.1(2) . . . . ?
C1 C2 C3 C10 -173.5(2) . . . . ?
C1 C2 C8 C9 73.2(3) . . . . ?
C1 C5 O2 C6 -177.01(18) . . . . ?
C2 C1 C5 O1 -169.8(2) . . . . ?
C2 C1 C5 O2 8.3(3) . . . . ?
C2 C1 N1 C4 -1.0(2) . . . . ?
C2 C3 C4 C12 -179.89(19) . . . . ?
C2 C3 C4 N1 -0.7(2) . . . . ?
C2 C3 C10 C11 86.1(3) . . . . ?
C3 C2 C8 C9 -105.2(3) . . . . ?
C3 C4 C12 C13 -62.7(3) . . . . ?
C3 C4 C12 N2 115.4(2) . . . . ?
C3 C4 N1 C1 1.1(2) . . . . ?
C4 C3 C10 C11 -86.4(3) . . . . ?
C4 C12 C13 C14 177.77(19) . . . . ?
C4 C12 C13 C16 -2.6(3) . . . . ?
C4 C12 N2 C15 -177.57(17) . . . . ?
C5 C1 C2 C3 178.6(2) . . . . ?
C5 C1 C2 C8 -0.1(4) . . . . ?
C5 C1 N1 C4 -179.40(17) . . . . ?
C7 C6 O2 C5 174.3(2) . . . . ?
C8 C2 C3 C4 178.8(2) . . . . ?
C8 C2 C3 C10 5.2(3) . . . . ?
C10 C3 C4 C12 -6.1(3) . . . . ?
C10 C3 C4 N1 173.08(19) . . . . ?
C12 C4 N1 C1 -179.71(17) . . . . ?
C12 C13 C14 C15 0.0(2) . . . . ?
C12 C13 C14 C18 179.84(18) . . . . ?
C12 C13 C16 C17 -106.8(2) . . . . ?
C13 C12 N2 C15 0.9(2) . . . . ?
C13 C14 C15 C20 -176.9(2) . . . . ?
C13 C14 C15 N2 0.5(2) . . . . ?
C13 C14 C18 C19 -109.5(2) . . . . ?
C14 C13 C16 C17 72.7(3) . . . . ?
C14 C15 C20 C21 7.5(3) . . . . ?
C14 C15 C20 N3 -174.1(2) . . . . ?
C14 C15 N2 C12 -0.9(2) . . . . ?
C15 C14 C18 C19 70.3(3) . . . . ?
C15 C20 C21 C22 177.41(18) . . . . ?
C15 C20 N3 C24 -178.49(16) . . . . ?
C16 C13 C14 C15 -179.60(19) . . . . ?
C16 C13 C14 C18 0.2(3) . . . . ?
C18 C14 C15 C20 3.3(4) . . . . ?
C18 C14 C15 N2 -179.29(18) . . . . ?
C20 C15 N2 C12 176.99(16) . . . . ?
C20 C21 C22 C23 1.3(3) . . . . ?
C21 C20 N3 C24 -0.1(3) . . . . ?
C21 C22 C23 C24 -0.8(3) . . . . ?
C22 C23 C24 C25 -178.39(18) . . . . ?
C22 C23 C24 N3 -0.1(3) . . . . ?
C23 C24 C25 C26 -29.0(3) . . . . ?
C23 C24 C25 N4 155.57(18) . . . . ?
C23 C24 N3 C20 0.6(3) . . . . ?
C24 C25 C26 C27 -176.5(2) . . . . ?
C24 C25 C26 C29 -0.2(4) . . . . ?
C24 C25 N4 C28 177.10(17) . . . . ?
C25 C24 N3 C20 178.97(16) . . . . ?
C25 C26 C27 C28 0.6(2) . . . . ?
C25 C26 C27 C31 -173.5(2) . . . . ?
C25 C26 C29 C30 102.2(3) . . . . ?
C26 C25 N4 C28 0.6(2) . . . . ?
C26 C27 C28 C33 177.07(19) . . . . ?
C26 C27 C28 N4 -0.2(2) . . . . ?
C26 C27 C31 C32 98.2(2) . . . . ?
C27 C26 C29 C30 -82.1(3) . . . . ?
C27 C28 C33 C34 128.0(2) . . . . ?
C27 C28 C33 N5 -53.7(3) . . . . ?
C27 C28 N4 C25 -0.2(2) . . . . ?
C28 C27 C31 C32 -74.8(3) . . . . ?
C28 C33 C34 C35 178.65(19) . . . . ?
C28 C33 C34 C37 -4.6(3) . . . . ?
C28 C33 N5 C36 -178.35(17) . . . . ?
C29 C26 C27 C28 -175.89(19) . . . . ?
C29 C26 C27 C31 10.0(3) . . . . ?
C31 C27 C28 C33 -8.8(3) . . . . ?
C31 C27 C28 N4 173.97(19) . . . . ?
C33 C28 N4 C25 -177.81(17) . . . . ?
C33 C34 C35 C36 -0.6(2) . . . . ?
C33 C34 C35 C39 175.05(18) . . . . ?
C33 C34 C37 C38 -79.2(3) . . . . ?
C34 C33 N5 C36 0.3(2) . . . . ?
C34 C35 C36 C41 -178.8(2) . . . . ?
C34 C35 C36 N5 0.8(2) . . . . ?
C34 C35 C39 C40 -89.3(2) . . . . ?
C35 C34 C37 C38 96.9(2) . . . . ?
C35 C36 C41 O3 -175.8(2) . . . . ?
C35 C36 C41 O4 4.9(3) . . . . ?
C35 C36 N5 C33 -0.7(2) . . . . ?
C36 C35 C39 C40 85.4(3) . . . . ?
C36 C41 O4 C42 175.35(17) . . . . ?
C37 C34 C35 C36 -177.30(19) . . . . ?
C37 C34 C35 C39 -1.7(3) . . . . ?
C39 C35 C36 C41 5.7(4) . . . . ?
C39 C35 C36 N5 -174.72(19) . . . . ?
C41 C36 N5 C33 178.94(17) . . . . ?
C43 C42 O4 C41 -173.1(2) . . . . ?
N1 C1 C2 C3 0.5(2) . . . . ?
N1 C1 C2 C8 -178.2(2) . . . . ?
N1 C1 C5 O1 8.1(3) . . . . ?
N1 C1 C5 O2 -173.72(17) . . . . ?
N1 C4 C12 C13 118.3(2) . . . . ?
N1 C4 C12 N2 -63.6(3) . . . . ?
N2 C12 C13 C14 -0.6(2) . . . . ?
N2 C12 C13 C16 179.06(18) . . . . ?
N2 C15 C20 C21 -169.73(17) . . . . ?
N2 C15 C20 N3 8.6(2) . . . . ?
N3 C20 C21 C22 -0.9(3) . . . . ?
N3 C24 C25 C26 152.6(2) . . . . ?
N3 C24 C25 N4 -22.8(3) . . . . ?
N4 C25 C26 C27 -0.7(2) . . . . ?
N4 C25 C26 C29 175.61(19) . . . . ?
N4 C28 C33 C34 -55.1(3) . . . . ?
N4 C28 C33 N5 123.3(2) . . . . ?
N5 C33 C34 C35 0.2(2) . . . . ?
N5 C33 C34 C37 176.94(18) . . . . ?
N5 C36 C41 O3 4.7(3) . . . . ?
N5 C36 C41 O4 -174.65(17) . . . . ?
O1 C5 O2 C6 1.2(3) . . . . ?
O3 C41 O4 C42 -4.0(3) . . . . ?
C1A C2A C3A C4A -0.5(4) . . . . ?
C1A C2A C3A C10A -179.7(3) . . . . ?
C1A C2A C8A C9A 75.8(4) . . . . ?
C1A C5A O2A C6A 179.5(3) . . . . ?
C2A C1A C5A O1A -178.1(4) . . . . ?
C2A C1A C5A O2A 3.4(6) . . . . ?
C2A C1A N1A C4A -3.1(14) . . . . ?
C2A C3A C4A C12A -176.8(3) . . . . ?
C2A C3A C4A N1A -1.4(9) . . . . ?
C2A C3A C10A C11A 80.9(4) . . . . ?
C3A C2A C8A C9A -102.1(3) . . . . ?
C3A C4A C12A C13A 84.5(5) . . . . ?
C3A C4A C12A N2A -87.0(4) . . . . ?
C3A C4A N1A C1A 2.8(14) . . . . ?
C4A C3A C10A C11A -98.2(4) . . . . ?
C4A C12A C13A C14A -172.9(3) . . . . ?
C4A C12A C13A C16A 7.0(5) . . . . ?
C4A C12A N2A C15A 175.4(2) . . . . ?
C5A C1A C2A C3A 177.7(5) . . . . ?
C5A C1A C2A C8A -0.6(8) . . . . ?
C5A C1A N1A C4A -179.4(8) . . . . ?
C5A C1B C2B C3B 173.5(16) . . . . ?
C5A C1B C2B C8B -7(3) . . . . ?
C5A C1B N1B C4B -172(2) . . . . ?
C7A C6A O2A C5A 178.67(19) . . . . ?
C8A C2A C3A C4A 177.8(3) . . . . ?
C8A C2A C3A C10A -1.4(5) . . . . ?
C10A C3A C4A C12A 2.4(6) . . . . ?
C10A C3A C4A N1A 177.8(9) . . . . ?
C12A C4A N1A C1A 178.7(7) . . . . ?
C12A C13A C14A C15A -0.5(3) . . . . ?
C12A C13A C14A C18A 180.0(2) . . . . ?
C12A C13A C16A C17A 108.4(3) . . . . ?
C12A C4B N1B C1B -171(2) . . . . ?
C13A C12A N2A C15A 1.9(2) . . . . ?
C13A C12A C4B C3B 73.5(11) . . . . ?
C13A C12A C4B N1B -125(3) . . . . ?
C13A C14A C15A C20A 175.9(2) . . . . ?
C13A C14A C15A N2A 1.6(2) . . . . ?
C13A C14A C18A C19A 105.6(3) . . . . ?
C14A C13A C16A C17A -71.7(3) . . . . ?
C14A C15A C20A C21A -2.0(4) . . . . ?
C14A C15A C20A N3A -179.1(2) . . . . ?
C14A C15A N2A C12A -2.2(2) . . . . ?
C15A C14A C18A C19A -73.9(3) . . . . ?
C15A C20A C21A C22A -175.68(18) . . . . ?
C15A C20A N3A C24A 175.82(16) . . . . ?
C16A C13A C14A C15A 179.6(2) . . . . ?
C16A C13A C14A C18A 0.0(4) . . . . ?
C18A C14A C15A C20A -4.6(4) . . . . ?
C18A C14A C15A N2A -178.9(2) . . . . ?
C20A C15A N2A C12A -177.57(17) . . . . ?
C20A C21A C22A C23A -0.7(3) . . . . ?
C21A C20A N3A C24A -1.4(3) . . . . ?
C21A C22A C23A C24A 0.2(3) . . . . ?
C22A C23A C24A C25A 176.68(18) . . . . ?
C22A C23A C24A N3A -0.3(3) . . . . ?
C23A C24A C25A C26A -0.3(3) . . . . ?
C23A C24A C25A N4A -173.13(17) . . . . ?
C23A C24A N3A C20A 0.9(3) . . . . ?
C24A C25A C26A C27A -173.1(2) . . . . ?
C24A C25A C26A C29A 6.3(4) . . . . ?
C24A C25A N4A C28A 173.97(16) . . . . ?
C25A C24A N3A C20A -176.33(16) . . . . ?
C25A C26A C27A C28A 0.1(2) . . . . ?
C25A C26A C27A C31A 179.93(19) . . . . ?
C25A C26A C29A C30A 75.6(3) . . . . ?
C26A C25A N4A C28A -0.6(2) . . . . ?
C26A C27A C28A C33A 176.10(19) . . . . ?
C26A C27A C28A N4A -0.5(2) . . . . ?
C26A C27A C31A C32A 75.5(3) . . . . ?
C27A C26A C29A C30A -105.2(2) . . . . ?
C27A C28A C33A C34A -64.2(3) . . . . ?
C27A C28A C33A N5A 115.1(2) . . . . ?
C27A C28A N4A C25A 0.7(2) . . . . ?
C28A C27A C31A C32A -104.7(3) . . . . ?
C28A C33A C34A C35A 178.22(19) . . . . ?
C28A C33A C34A C37A -4.8(3) . . . . ?
C28A C33A N5A C36A -178.05(17) . . . . ?
C29A C26A C27A C28A -179.27(18) . . . . ?
C29A C26A C27A C31A 0.6(3) . . . . ?
C31A C27A C28A C33A -3.7(3) . . . . ?
C31A C27A C28A N4A 179.69(19) . . . . ?
C33A C28A N4A C25A -176.20(17) . . . . ?
C33A C34A C35A C36A 0.5(2) . . . . ?
C33A C34A C35A C39A 179.59(18) . . . . ?
C33A C34A C37A C38A -96.1(2) . . . . ?
C34A C33A N5A C36A 1.4(2) . . . . ?
C34A C35A C36A C41A -179.4(2) . . . . ?
C34A C35A C36A N5A 0.3(2) . . . . ?
C34A C35A C39A C40A -101.7(2) . . . . ?
C35A C34A C37A C38A 80.3(3) . . . . ?
C35A C36A C41A O3A -173.0(2) . . . . ?
C35A C36A C41A O4A 7.5(3) . . . . ?
C35A C36A N5A C33A -1.1(2) . . . . ?
C36A C35A C39A C40A 77.2(3) . . . . ?
C36A C41A O4A C42A 178.62(18) . . . . ?
C37A C34A C35A C36A -176.40(19) . . . . ?
C37A C34A C35A C39A 2.7(3) . . . . ?
C39A C35A C36A C41A 1.6(4) . . . . ?
C39A C35A C36A N5A -178.74(18) . . . . ?
C41A C36A N5A C33A 178.68(17) . . . . ?
C43A C42A O4A C41A 174.96(19) . . . . ?
N1A C1A C2A C3A 2.2(9) . . . . ?
N1A C1A C2A C8A -176.0(9) . . . . ?
N1A C1A C5A O1A -3.0(10) . . . . ?
N1A C1A C5A O2A 178.5(9) . . . . ?
N1A C4A C12A C13A -90.4(10) . . . . ?
N1A C4A C12A N2A 98.1(10) . . . . ?
N2A C12A C13A C14A -0.8(2) . . . . ?
N2A C12A C13A C16A 179.1(2) . . . . ?
N2A C12A C4B C3B -103.4(10) . . . . ?
N2A C12A C4B N1B 59(3) . . . . ?
N2A C15A C20A C21A 171.92(18) . . . . ?
N2A C15A C20A N3A -5.2(3) . . . . ?
N3A C20A C21A C22A 1.3(3) . . . . ?
N3A C24A C25A C26A 176.9(2) . . . . ?
N3A C24A C25A N4A 4.1(2) . . . . ?
N4A C25A C26A C27A 0.3(2) . . . . ?
N4A C25A C26A C29A 179.64(18) . . . . ?
N4A C28A C33A C34A 112.0(2) . . . . ?
N4A C28A C33A N5A -68.7(3) . . . . ?
N5A C33A C34A C35A -1.2(2) . . . . ?
N5A C33A C34A C37A 175.81(18) . . . . ?
N5A C36A C41A O3A 7.3(3) . . . . ?
N5A C36A C41A O4A -172.19(17) . . . . ?
O1A C5A O2A C6A 1.0(3) . . . . ?
O1A C5A C1B C2B -148.2(15) . . . . ?
O1A C5A C1B N1B 28(3) . . . . ?
O2A C5A C1B C2B 21(2) . . . . ?
O2A C5A C1B N1B -162(3) . . . . ?
O3A C41A O4A C42A -0.9(3) . . . . ?
C1B C5A O2A C6A -168.4(9) . . . . ?
C1B C2B C3B C4B 0.3(13) . . . . ?
C1B C2B C3B C10B 178.3(12) . . . . ?
C1B C2B C8B C9B -77.8(15) . . . . ?
C2B C1B N1B C4B 5(4) . . . . ?
C2B C3B C4B C12A 166.4(9) . . . . ?
C2B C3B C4B N1B 3(3) . . . . ?
C2B C3B C10B C11B -91.0(11) . . . . ?
C3B C2B C8B C9B 102.2(11) . . . . ?
C3B C4B N1B C1B -5(4) . . . . ?
C4B C12A C13A C14A -178.6(5) . . . . ?
C4B C12A C13A C16A 1.4(6) . . . . ?
C4B C12A N2A C15A 179.0(7) . . . . ?
C4B C3B C10B C11B 86.7(11) . . . . ?
N1B C1B C2B C3B -3(3) . . . . ?
N1B C1B C2B C8B 177(3) . . . . ?
C8B C2B C3B C4B -179.7(9) . . . . ?
C8B C2B C3B C10B -1.7(15) . . . . ?
C10B C3B C4B C12A -11.7(15) . . . . ?
C10B C3B C4B N1B -175(2) . . . . ?
